data_4133533
loop_
_publ_author_name
'Zhang, Yuteng'
'Gan, Hongmei'
'Qin, Chao'
'Wang, Xinlong'
'Su, Zhongmin'
'Zaworotko, Michael J.'

_publ_section_title
;
 Self-Assembly of Goldberg Polyhedra from a Concave
 [WV<sub>5</sub>O<sub>11</sub>(RCO<sub>2</sub>)<sub>5</sub>(SO<sub>4</sub>)]<sup>3-</sup>
 Building Block with 5-Fold Symmetry.
;
_journal_issue 50
_journal_name_full 'Journal of the American Chemical Society'
_journal_page_first 17365
_journal_page_last 17368
_journal_paper_doi 10.1021/jacs.8b10866
_journal_volume 140
_journal_year 2018
_chemical_formula_moiety 'C240 H120 O304.5 S12 V60 W12, O9 V5 W3'
_chemical_formula_sum 'C240 H120 O313.5 S12 V65 W15'
_chemical_formula_weight 14632.90
_space_group_crystal_system tetragonal
_space_group_IT_number 136
_space_group_name_Hall '-P 4n 2n'
_space_group_name_H-M_alt 'P 42/m n m'
_atom_sites_solution_hydrogens geom
_audit_creation_date 2017-01-06
_audit_creation_method
;
Olex2 1.2
(compiled 2017.01.04 svn.r3372 for OlexSys, GUI svn.r5289)
;
_cell_angle_alpha 90
_cell_angle_beta 90
_cell_angle_gamma 90
_cell_formula_units_Z 4
_cell_length_a 55.536(9)
_cell_length_b 55.536(9)
_cell_length_c 35.633(6)
_cell_measurement_temperature 292(2)
_cell_volume 109901(3)
_computing_molecular_graphics 'Olex2 (Dolomanov et al., 2009)'
_computing_publication_material 'Olex2 (Dolomanov et al., 2009)'
_computing_structure_refinement 'ShelXL (Sheldrick, 2015)'
_diffrn_ambient_temperature 291.99
_diffrn_measured_fraction_theta_full 0.947
_diffrn_measured_fraction_theta_max 0.947
_diffrn_radiation_type MoK\a
_diffrn_radiation_wavelength 0.71073
_diffrn_reflns_av_R_equivalents 0.1537
_diffrn_reflns_av_unetI/netI 0.1259
_diffrn_reflns_Laue_measured_fraction_full 0.947
_diffrn_reflns_Laue_measured_fraction_max 0.947
_diffrn_reflns_limit_h_max 45
_diffrn_reflns_limit_h_min -50
_diffrn_reflns_limit_k_max 58
_diffrn_reflns_limit_k_min -58
_diffrn_reflns_limit_l_max 37
_diffrn_reflns_limit_l_min -37
_diffrn_reflns_number 267220
_diffrn_reflns_point_group_measured_fraction_full 0.947
_diffrn_reflns_point_group_measured_fraction_max 0.947
_diffrn_reflns_theta_full 22.000
_diffrn_reflns_theta_max 22.000
_diffrn_reflns_theta_min 2.152
_exptl_absorpt_coefficient_mu 2.152
_exptl_crystal_density_diffrn 0.867
_exptl_crystal_F_000 26981
_refine_diff_density_max 4.161
_refine_diff_density_min -4.227
_refine_diff_density_rms 0.228
_refine_ls_extinction_method none
_refine_ls_goodness_of_fit_ref 1.198
_refine_ls_hydrogen_treatment constr
_refine_ls_matrix_type full
_refine_ls_number_parameters 864
_refine_ls_number_reflns 33152
_refine_ls_number_restraints 947
_refine_ls_restrained_S_all 1.222
_refine_ls_R_factor_all 0.2339
_refine_ls_R_factor_gt 0.1694
_refine_ls_shift/su_max 0.052
_refine_ls_shift/su_mean 0.001
_refine_ls_structure_factor_coef Fsqd
_refine_ls_weighting_details 'w=1/[\s^2^(Fo^2^)+(0.3000P)^2^] where P=(Fo^2^+2Fc^2^)/3'
_refine_ls_weighting_scheme calc
_refine_ls_wR_factor_gt 0.4577
_refine_ls_wR_factor_ref 0.5044
_reflns_Friedel_coverage 0.000
_reflns_number_gt 15761
_reflns_number_total 33152
_reflns_threshold_expression 'I > 2\s(I)'
_cod_data_source_file ja8b10866_si_002.cif
_cod_data_source_block GMOP-1
_cod_original_cell_volume 109902(42)
_cod_original_formula_sum 'C240 H120 O313.50 S12 V65 W15'
_cod_database_code 4133533
_shelx_shelxl_version_number 2016/6
_shelx_space_group_comment
;
The symmetry employed for this shelxl refinement is uniquely defined
by the following loop, which should always be used as a source of
symmetry information in preference to the above space-group names.
They are only intended as comments.
;
_olex2_refinement_description
;
1. Fixed Uiso
 At 1.2 times of:
  All C(H) groups
2. Restrained distances
 C53-O82
 1.25 with sigma of 0.02
 C53-O83
 1.25 with sigma of 0.02
 C53-C50
 1.5 with sigma of 0.02
 C50-C49
 1.38 with sigma of 0.02
 C49-C48
 1.38 with sigma of 0.02
 C48-C47
 1.38 with sigma of 0.02
 C47-C52
 1.38 with sigma of 0.02
 C52-C51
 1.38 with sigma of 0.02
 C51-C50
 1.38 with sigma of 0.02
 C47-C46
 1.5 with sigma of 0.02
 C46-O44
 1.25 with sigma of 0.02
 C46-O43
 1.25 with sigma of 0.02
 C61-O74
 1.25 with sigma of 0.02
 C61-C58
 1.5 with sigma of 0.02
 C57-C56
 1.38 with sigma of 0.02
 C58-C57
 1.38 with sigma of 0.02
 C56-C55
 1.38 with sigma of 0.02
 C55-C60
 1.38 with sigma of 0.02
 C60-C59
 1.38 with sigma of 0.02
 C59-C58
 1.38 with sigma of 0.02
 C55-C54
 1.5 with sigma of 0.02
 C54-O73
 1.25 with sigma of 0.02
 C57-C59
 2.39 with sigma of 0.02
 C60-C56
 2.39 with sigma of 0.02
 C58-C56
 2.39 with sigma of 0.02
 C58-C60
 2.39 with sigma of 0.02
 C55-C57
 2.39 with sigma of 0.02
 C55-C59
 2.39 with sigma of 0.02
 C42-O59
 1.25 with sigma of 0.02
 C42-O58
 1.25 with sigma of 0.02
 C42-C39
 1.5 with sigma of 0.02
 C39-C38
 1.38 with sigma of 0.02
 C38-C37
 1.38 with sigma of 0.02
 C37-C36
 1.38 with sigma of 0.02
 C36-C41
 1.38 with sigma of 0.02
 C41-C40
 1.38 with sigma of 0.02
 C40-C39
 1.38 with sigma of 0.02
 C36-C35
 1.5 with sigma of 0.02
 C35-O38
 1.25 with sigma of 0.02
 C35-O37
 1.25 with sigma of 0.02
 C30-O34
 1.25 with sigma of 0.02
 C30-O35
 1.25 with sigma of 0.02
 C30-C27
 1.5 with sigma of 0.02
 C27-C26
 1.38 with sigma of 0.02
 C26-C25
 1.38 with sigma of 0.02
 C25-C24
 1.38 with sigma of 0.02
 C24-C29
 1.38 with sigma of 0.02
 C29-C28
 1.38 with sigma of 0.02
 C28-C27
 1.38 with sigma of 0.02
 C24-C23
 1.5 with sigma of 0.02
 C23-O90
 1.25 with sigma of 0.02
 C23-O89
 1.25 with sigma of 0.02
 O32-C22
 1.25 with sigma of 0.02
 C22-O31
 1.25 with sigma of 0.02
 C22-C19
 1.5 with sigma of 0.02
 C19-C18
 1.38 with sigma of 0.02
 C18-C17
 1.38 with sigma of 0.02
 C17-C16
 1.38 with sigma of 0.02
 C16-C21
 1.38 with sigma of 0.02
 C21-C20
 1.38 with sigma of 0.02
 C20-C19
 1.38 with sigma of 0.02
 C16-C15
 1.5 with sigma of 0.02
 C15-O26
 1.25 with sigma of 0.02
 C15-O25
 1.25 with sigma of 0.02
 C11-O16
 1.25 with sigma of 0.02
 C11-O15
 1.25 with sigma of 0.02
 C11-C8
 1.5 with sigma of 0.02
 C8-C7
 1.38 with sigma of 0.02
 C7-C6
 1.38 with sigma of 0.02
 C6-C5
 1.38 with sigma of 0.02
 C5-C10
 1.38 with sigma of 0.02
 C10-C9
 1.38 with sigma of 0.02
 C9-C8
 1.38 with sigma of 0.02
 C5-C4
 1.5 with sigma of 0.02
 C4-O14
 1.25 with sigma of 0.02
 C4-O9
 1.25 with sigma of 0.02
 O47-C34
 1.25 with sigma of 0.02
 C34-O46
 1.25 with sigma of 0.02
 C34-C32
 1.5 with sigma of 0.02
 C31-C32
 1.38 with sigma of 0.02
 C32-C33
 1.38 with sigma of 0.02
 C33-C31
 2.39 with sigma of 0.02
 O76-C64
 1.25 with sigma of 0.02
 C64-C63
 1.5 with sigma of 0.02
 C63-C62
 1.38 with sigma of 0.02
 C45-O61
 1.25 with sigma of 0.02
 C45-C44
 1.5 with sigma of 0.02
 C44-C43
 1.38 with sigma of 0.02
 C12-O17
 1.25 with sigma of 0.02
 C12-C13
 1.5 with sigma of 0.02
 C13-C14
 1.38 with sigma of 0.02
 O1-C3
 1.25 with sigma of 0.02
 C2-C3
 1.5 with sigma of 0.02
 C2-C1
 1.38 with sigma of 0.02
 S3-O49
 1.47 with sigma of 0.02
 V8-O45
 2.25 with sigma of 0.02
 V7-O49
 2.25 with sigma of 0.02
 C50-C51 = C52-C51 = C52-C47 = C48-C47 = C49-C48 = C50-C49
 1.38 with sigma of 0.02
 C49-C51
 2.39 with sigma of 0.02
 C48-C52
 2.39 with sigma of 0.02
 C50-C52
 2.39 with sigma of 0.02
 C50-C48
 2.39 with sigma of 0.02
 C47-C51
 2.39 with sigma of 0.02
 C47-C49
 2.39 with sigma of 0.02
 S3-O55
 1.46 with sigma of 0.02
 S3-O56
 1.46 with sigma of 0.02
 S3-O49 = S3-O55 = S3-O56 = S3-O57
 1.46 with sigma of 0.02
 C16-C17 = C18-C17 = C19-C18 = C19-C20 = C20-C21 = C16-C21
 1.38 with sigma of 0.02
 C16-C15 = C19-C22
 1.5 with sigma of 0.02
 C21-C17
 2.39 with sigma of 0.02
 C20-C18
 2.39 with sigma of 0.02
 C16-C20
 2.39 with sigma of 0.02
 C16-C18
 2.39 with sigma of 0.02
 C19-C21
 2.39 with sigma of 0.02
 C17-C19
 2.39 with sigma of 0.02
 O56-O57
 2.4 with sigma of 0.02
 O56-O55
 2.4 with sigma of 0.02
 O56-O49
 2.4 with sigma of 0.02
 O55-O57
 2.4 with sigma of 0.02
 O55-O49
 2.4 with sigma of 0.02
 O49-O57
 2.4 with sigma of 0.02
 O57-V11
 2.3 with sigma of 0.02
 V14-O70
 2.3 with sigma of 0.02
 V13_$3-O72_$3
 2.3 with sigma of 0.02
 V13-O72
 2.3 with sigma of 0.02
 V2-O13
 2.3 with sigma of 0.02
 W4-O69
 2.3 with sigma of 0.02
 W1-O29
 2.3 with sigma of 0.02
 S4-O69 = S4-O72_$3 = S4-O72 = S4-O70
 1.4 with sigma of 0.02
 S4-O70 = S4-O72_$3 = S4-O69 = S4-O72
 1.4 with sigma of 0.02
 S4-O71
 1.4 with sigma of 0.02
 O71-O69
 2.4 with sigma of 0.02
 O71-O72_$3
 2.4 with sigma of 0.02
 O71-O70
 2.4 with sigma of 0.02
 O72-O71
 2.4 with sigma of 0.02
 S4-O72 = S4-O70 = S4-O72_$3 = S4-O69 = S4-O71
 1.46 with sigma of 0.02
 V15_$1-O88
 2.3 with sigma of 0.02
 O88-V15_$1
 2.3 with sigma of 0.02
 W5-O86
 2.3 with sigma of 0.02
 S5-O88 = S5-O86 = S5-O88_$1 = S5-O87 = S5-O87
 1.46 with sigma of 0.02
 S2-O29 = S2-O28 = S2-O27 = S2-O30
 1.46 with sigma of 0.02
 S1-O6
 1.46 with sigma of 0.02
 S1-O11
 1.46 with sigma of 0.02
 S1-O13
 1.46 with sigma of 0.02
 S1-O12
 1.46 with sigma of 0.02
 O6-V3
 3.3 with sigma of 0.02
 V19_$4-O97_$4
 1.72 with sigma of 0.02
 V20_$4-O97_$4
 1.72 with sigma of 0.02
 C43-C43_$3
 2.38 with sigma of 0.02
 C1_$1-C1_$2
 2.38 with sigma of 0.02
 C43-C2_$2
 2.38 with sigma of 0.02
 C43-C1_$2
 2.8 with sigma of 0.02
 C44-C2_$2
 2.8 with sigma of 0.02
 O29-V4
 3.4 with sigma of 0.02
 O29-V6
 3.4 with sigma of 0.02
 O29-V5
 3.4 with sigma of 0.02
 O55-V9
 3.4 with sigma of 0.02
 O55-V10
 3.4 with sigma of 0.02
 O55-V11
 3.4 with sigma of 0.02
 O55-V7
 3.4 with sigma of 0.02
 O55-V8
 3.4 with sigma of 0.02
 O69-V14
 3.4 with sigma of 0.02
 O69-V13
 3.4 with sigma of 0.02
 O69-V12
 3.4 with sigma of 0.02
 V16-O86
 3.4 with sigma of 0.02
 O86-V15
 3.4 with sigma of 0.02
 O86-V17
 3.4 with sigma of 0.02
 O6-V1
 3.4 with sigma of 0.02
 O6-V2
 3.4 with sigma of 0.02
 W3-O6
 2.3 with sigma of 0.02
 O28-V6
 2.3 with sigma of 0.02
3. Restrained planarity
 C57, O74, O73, C55, C56, C54, C61, C58, C59, C60
 with sigma of 0.1
 O58, O37, O38, C36, C37, C38, C39, C40, C41, O59, C42, C35
 with sigma of 0.1
 O35, O34, C27, C28, C30, C29, C25, C24, C26, O89, C23, O90
 with sigma of 0.1
 O26, O31, O25, O32, C20, C16, C19, C15, C18, C21, C22, C17
 with sigma of 0.1
 O16, O9, C5, C9, C6, C8, C11, C10, C4, C7, O14, O15
 with sigma of 0.1
 O1_$2, O1_$1, O61_$3, O61, C44, C2_$2, C3_$2, C1_$1, C1_$2, C45, C43, C43_$3
 with sigma of 0.1
 O1, O1_$3, O61_$1, O61_$2, C44_$2, C2, C3, C1, C1_$3, C45_$2, C43_$1, C43_$2
 with sigma of 0.1
 O1_$3, O1, O61_$2, O61_$1, C44_$2, C2, C3, C1_$3, C1, C45_$2, C43_$2, C43_$1
 with sigma of 0.1
 C63_$2, C63, O76_$1, O76, O76_$3, O76_$2, C64, C64_$2, C62, C62_$1, C62_$3,
 C62_$2
 with sigma of 0.1
 O17_$3, O17_$1, O17_$2, O17, C12_$2, C12, C13_$2, C13, C14_$2, C14_$3, C14,
 C14_$1
 with sigma of 0.1
 O1, O1_$3, O61_$2, O61_$1, C44_$2, C2, C3, C1_$3, C1, C45_$2, C43_$1, C43_$2
 with sigma of 0.1
 O43, O44, C52, C47, C48, C46, C51, C50, C49, O82, O83, C53
 with sigma of 0.1
4. Uiso/Uaniso restraints and constraints
O1 \\sim O2 \\sim O3 \\sim O4 \\sim O5 \\sim O6 \\sim O7 \\sim O8 \\sim O9
\\sim O10 \\sim O11 \\sim O12 \\sim O13 \\sim O14 \\sim O15 \\sim O16 \\sim O17
\\sim O18 \\sim O19 \\sim O20 \\sim O21 \\sim O22 \\sim O23 \\sim O24 \\sim O25
\\sim O26 \\sim O27 \\sim O28 \\sim O29 \\sim O30 \\sim O31 \\sim O32 \\sim O33
\\sim O34 \\sim O35 \\sim O36 \\sim O37 \\sim O38 \\sim O39 \\sim O40 \\sim O41
\\sim O42 \\sim O43 \\sim O44 \\sim O45 \\sim O46 \\sim O47 \\sim O48 \\sim O49
\\sim O50 \\sim O51 \\sim O52 \\sim O53 \\sim O54 \\sim O55 \\sim O56 \\sim O57
\\sim O58 \\sim O59 \\sim O60 \\sim O61 \\sim O62 \\sim O63 \\sim O64 \\sim O65
\\sim O66 \\sim O67 \\sim O68 \\sim O69 \\sim O70 \\sim O71 \\sim O72 \\sim O73
\\sim O74 \\sim O75 \\sim O76 \\sim O77 \\sim O78 \\sim O79 \\sim O80 \\sim O81
\\sim O82 \\sim O83 \\sim O84 \\sim O85 \\sim O86 \\sim O87 \\sim O88 \\sim O89
\\sim O90 \\sim O101 \\sim O102 \\sim O91 \\sim O92 \\sim O93 \\sim O94 \\sim
O95 \\sim O96 \\sim O97 \\sim O98 \\sim O99 \\sim O100 \\sim C1 \\sim C2 \\sim
C3 \\sim C4 \\sim C5 \\sim C6 \\sim C7 \\sim C8 \\sim C9 \\sim C10 \\sim C11
\\sim C12 \\sim C13 \\sim C14 \\sim C15 \\sim C16 \\sim C17 \\sim C18 \\sim C19
\\sim C20 \\sim C21 \\sim C22 \\sim C23 \\sim C24 \\sim C25 \\sim C26 \\sim C27
\\sim C28 \\sim C29 \\sim C30 \\sim C31 \\sim C32 \\sim C33 \\sim C34 \\sim C35
\\sim C36 \\sim C37 \\sim C38 \\sim C39 \\sim C40 \\sim C41 \\sim C42 \\sim C43
\\sim C44 \\sim C45 \\sim C46 \\sim C47 \\sim C48 \\sim C49 \\sim C50 \\sim C51
\\sim C52 \\sim C53 \\sim C54 \\sim C55 \\sim C56 \\sim C57 \\sim C58 \\sim C59
\\sim C60 \\sim C61 \\sim C62 \\sim C63 \\sim C64 \\sim S1 \\sim S2 \\sim S4
\\sim S3 \\sim S5: within 3.8A with sigma of 0.01 and sigma for terminal atoms
of 0.03
Uanis(V15) \\sim Ueq: with sigma of 0.007 and sigma for terminal atoms of 0.014
Uanis(W5) \\sim Ueq: with sigma of 0.007 and sigma for terminal atoms of 0.002
5. Others
 Fixed Sof: O6(0.125) O10(0.25) O28(0.5) O29(0.25) O41(0.5) O57(0.5) O72(0.25)
 O88(0.25) W6(0.125) W7(0.125) W8(0.25) W9(0.125) W10(0.125) V18(0.125)
 V19(0.25) V20(0.25) V21(0.125) V22(0.25) V23(0.125) V24(0.125) O91(0.25)
 O92(0.25) O93(0.0625) O94(0.25) O95(0.125) O97(0.25) O98(0.25) O99(0.0625)
 O100(0.25)
6.a :
 C36(C37,C38,C39,C40,C41)
6.b Aromatic/amide H refined with riding coordinates:
 C1(H1), C6(H6), C7(H7), C9(H9), C10(H10), C14(H14), C17(H17), C18(H18),
 C20(H20), C21(H21), C25(H25), C26(H26), C28(H28), C29(H29), C31(H31), C33(H33),
  C37(H37), C38(H38), C40(H40), C41(H41), C43(H43), C48(H48), C49(H49),
 C51(H51), C52(H52), C56(H56), C57(H57), C59(H59), C60(H60), C62(H62)
;

loop_
_space_group_symop_operation_xyz
'x, y, z'
'-x, -y, z'
'-y+1/2, x+1/2, z+1/2'
'y+1/2, -x+1/2, z+1/2'
'-x+1/2, y+1/2, -z+1/2'
'x+1/2, -y+1/2, -z+1/2'
'y, x, -z'
'-y, -x, -z'
'-x, -y, -z'
'x, y, -z'
'y-1/2, -x-1/2, -z-1/2'
'-y-1/2, x-1/2, -z-1/2'
'x-1/2, -y-1/2, z-1/2'
'-x-1/2, y-1/2, z-1/2'
'-y, -x, z'
'y, x, z'

loop_
_atom_site_label
_atom_site_type_symbol
_atom_site_fract_x
_atom_site_fract_y
_atom_site_fract_z
_atom_site_U_iso_or_equiv
_atom_site_adp_type
_atom_site_occupancy
_atom_site_site_symmetry_order
_atom_site_calc_flag
_atom_site_refinement_flags_posn
_atom_site_refinement_flags_adp
_atom_site_refinement_flags_occupancy
W1 W 0.61245(2) 1.38755(2) 0.28078(4) 0.0749(5) Uani 1 2 d DS T P
W2 W 0.87309(2) 1.32583(2) 0.14587(2) 0.0771(4) Uani 1 1 d . . .
W3 W 0.51312(3) 1.16514(3) 0.500000 0.0786(5) Uani 1 2 d DS T P
W4 W 1.03404(3) 1.28786(4) 0.500000 0.1030(7) Uani 1 2 d DS T P
W5 W 0.93454(2) 1.06546(2) 0.28092(5) 0.1221(8) Uani 1 2 d DS TU P
V1 V 0.53736(8) 1.12502(8) 0.45016(11) 0.0887(13) Uani 1 1 d D . .
V2 V 0.52372(8) 1.18490(8) 0.58131(11) 0.0824(13) Uani 1 1 d D . .
V3 V 0.51591(12) 1.22143(11) 0.500000 0.0891(19) Uani 1 2 d DS T P
V4 V 0.58192(8) 1.37226(9) 0.35187(12) 0.0902(14) Uani 1 1 d D . .
V5 V 0.64097(7) 1.35903(7) 0.21894(15) 0.0737(16) Uani 1 2 d DS T P
V6 V 0.66435(8) 1.40875(7) 0.27076(12) 0.0866(13) Uani 1 1 d D . .
V7 V 0.81819(7) 1.31599(8) 0.12798(11) 0.0818(12) Uani 1 1 d D . .
V8 V 0.86398(8) 1.27075(8) 0.12742(11) 0.0893(13) Uani 1 1 d D . .
V9 V 0.91456(8) 1.29386(9) 0.17969(12) 0.0936(14) Uani 1 1 d D . .
V10 V 0.90012(8) 1.35319(9) 0.21112(12) 0.0934(14) Uani 1 1 d D . .
V11 V 0.84039(8) 1.36632(8) 0.18005(11) 0.0822(12) Uani 1 1 d D . .
V12 V 1.00991(8) 1.32828(10) 0.44810(12) 0.0964(15) Uani 1 1 d D . .
V13 V 1.02286(8) 1.26764(11) 0.41938(13) 0.1118(18) Uani 1 1 d D . .
V14 V 1.03346(13) 1.23178(16) 0.500000 0.118(3) Uani 1 2 d DS T P
V15 V 0.96455(10) 1.07990(11) 0.35173(15) 0.1249(19) Uani 1 1 d D U .
V16 V 0.90543(9) 1.09457(9) 0.21950(18) 0.118(3) Uani 1 2 d DS T P
V17 V 0.88220(11) 1.04362(10) 0.27152(15) 0.123(2) Uani 1 1 d D . .
S1 S 0.5665(3) 1.1921(3) 0.500000 0.177(4) Uiso 1 2 d DS TU P
S2 S 0.6523(2) 1.3477(2) 0.3063(5) 0.163(3) Uiso 1 2 d DS TU P
S4 S 0.9816(3) 1.2595(3) 0.500000 0.184(4) Uiso 1 2 d DS TU P
S3 S 0.8381(2) 1.3078(2) 0.2134(3) 0.172(3) Uiso 1 1 d D U .
S5 S 0.9009(3) 1.0991(3) 0.3469(5) 0.204(5) Uiso 1 2 d DS TU P
O1 O 0.5654(3) 1.1068(3) 0.4696(5) 0.114(5) Uiso 1 1 d D U .
O2 O 0.5195(3) 1.1046(4) 0.4338(6) 0.124(6) Uiso 1 1 d . U .
O3 O 0.5258(5) 1.1292(5) 0.500000 0.108(5) Uiso 1 2 d S TU P
O4 O 0.5197(3) 1.1556(3) 0.5550(5) 0.116(4) Uiso 1 1 d . U .
O5 O 0.4833(5) 1.1593(5) 0.500000 0.110(7) Uiso 1 2 d S TU P
O6 O 0.5523(3) 1.1732(3) 0.500000 0.133(5) Uiso 0.25 2 d DS TU P
O7 O 0.5119(3) 1.1956(3) 0.4691(5) 0.119(4) Uiso 1 1 d . U .
O8 O 0.4918(4) 1.2346(4) 0.500000 0.094(6) Uiso 1 2 d S TU P
O9 O 0.5352(3) 1.2401(4) 0.4624(6) 0.126(4) Uiso 1 1 d D U .
O10 O 0.5336(17) 1.2136(17) 0.568(3) 0.141(5) Uiso 0.25 1 d . U .
O11 O 0.5574(6) 1.2169(4) 0.500000 0.143(4) Uiso 1 2 d DS TU P
O12 O 0.5931(5) 1.1891(7) 0.500000 0.195(11) Uiso 1 2 d DS TU P
O13 O 0.5589(3) 1.1901(4) 0.5429(5) 0.155(4) Uiso 1 1 d D U .
O14 O 0.5415(3) 1.2172(4) 0.4121(6) 0.127(4) Uiso 1 1 d D U .
O15 O 0.5865(3) 1.3148(3) 0.3148(5) 0.113(4) Uiso 1 1 d D U .
O16 O 0.5797(3) 1.3373(3) 0.3660(5) 0.108(4) Uiso 1 1 d D U .
O17 O 0.5963(2) 1.3757(2) 0.4029(5) 0.102(4) Uiso 1 1 d D U .
O18 O 0.5545(4) 1.3837(4) 0.3539(5) 0.120(6) Uiso 1 1 d . U .
O19 O 0.6022(3) 1.3978(3) 0.3337(7) 0.101(4) Uiso 1 2 d S TU P
O20 O 0.5937(3) 1.4063(3) 0.2562(7) 0.104(7) Uiso 1 2 d S TU P
O21 O 0.6352(3) 1.4111(3) 0.2997(5) 0.107(4) Uiso 1 1 d . U .
O22 O 0.6665(3) 1.4338(3) 0.2450(5) 0.104(5) Uiso 1 1 d . U .
O23 O 0.6408(3) 1.3881(3) 0.2449(5) 0.110(3) Uiso 1 1 d . U .
O24 O 0.6345(3) 1.3655(3) 0.1759(7) 0.100(7) Uiso 1 2 d S TU P
O25 O 0.6917(4) 1.3888(3) 0.2511(4) 0.124(3) Uiso 1 1 d D U .
O26 O 0.6776(4) 1.3577(3) 0.2181(5) 0.124(3) Uiso 1 1 d D U .
O27 O 0.6601(4) 1.3399(4) 0.2697(7) 0.133(4) Uiso 1 2 d DS TU P
O28 O 0.6650(6) 1.3721(4) 0.3041(10) 0.129(4) Uiso 0.5 1 d D U .
O29 O 0.63614(19) 1.36386(19) 0.3157(4) 0.114(5) Uiso 0.5 2 d DS TU P
O30 O 0.6679(4) 1.3321(4) 0.3308(10) 0.191(11) Uiso 1 2 d DS TU P
O31 O 0.7909(4) 1.3275(3) 0.1612(5) 0.125(3) Uiso 1 1 d D U .
O32 O 0.8069(4) 1.3584(3) 0.1935(5) 0.126(3) Uiso 1 1 d D U .
O33 O 0.8388(4) 1.3909(4) 0.1574(6) 0.130(6) Uiso 1 1 d . U .
O34 O 0.8445(3) 1.3772(3) 0.2311(5) 0.107(3) Uiso 1 1 d D U .
O35 O 0.8814(3) 1.3692(3) 0.2505(5) 0.109(3) Uiso 1 1 d D U .
O36 O 0.9181(4) 1.3724(4) 0.2008(6) 0.125(6) Uiso 1 1 d . U .
O37 O 0.9153(3) 1.3345(3) 0.2524(5) 0.119(3) Uiso 1 1 d D U .
O38 O 0.9242(3) 1.2969(3) 0.2336(5) 0.122(3) Uiso 1 1 d D U .
O39 O 0.9389(4) 1.2919(4) 0.1592(5) 0.124(6) Uiso 1 1 d . U .
O40 O 0.8573(4) 1.2856(4) 0.2246(6) 0.140(3) Uiso 1 1 d . U .
O41 O 0.8738(7) 1.3258(8) 0.2365(13) 0.136(7) Uiso 0.5 1 d . U .
O42 O 0.8730(3) 1.3573(3) 0.1772(5) 0.110(3) Uiso 1 1 d . U .
O43 O 0.9073(3) 1.2594(4) 0.1940(5) 0.124(3) Uiso 1 1 d D U .
O44 O 0.8763(3) 1.2440(4) 0.1603(5) 0.127(3) Uiso 1 1 d D U .
O45 O 0.8500(4) 1.2787(4) 0.1865(5) 0.141(3) Uiso 1 1 d D U .
O46 O 0.8328(4) 1.2564(4) 0.1390(6) 0.129(3) Uiso 1 1 d D U .
O47 O 0.8052(4) 1.2855(4) 0.1403(6) 0.133(3) Uiso 1 1 d D U .
O48 O 0.8718(3) 1.2614(3) 0.0861(5) 0.118(6) Uiso 1 1 d . U .
O49 O 0.8181(3) 1.3018(3) 0.1879(4) 0.141(3) Uiso 1 1 d D U .
O50 O 0.8496(4) 1.3011(4) 0.1218(6) 0.127(3) Uiso 1 1 d . U .
O51 O 0.8397(3) 1.3416(4) 0.1437(5) 0.118(3) Uiso 1 1 d . U .
O52 O 0.8851(3) 1.3365(3) 0.1048(5) 0.104(5) Uiso 1 1 d . U .
O53 O 0.8875(4) 1.2940(4) 0.1417(5) 0.122(3) Uiso 1 1 d . U .
O54 O 0.9032(3) 1.3270(3) 0.1775(5) 0.111(3) Uiso 1 1 d . U .
O55 O 0.86004(18) 1.3094(2) 0.1974(4) 0.121(3) Uiso 1 1 d D U .
O56 O 0.8366(4) 1.2951(4) 0.2496(5) 0.196(8) Uiso 1 1 d D U .
O57 O 0.8324(5) 1.3352(2) 0.2228(6) 0.129(3) Uiso 0.5 1 d D U .
O58 O 0.9872(3) 1.3185(4) 0.4075(5) 0.127(3) Uiso 1 1 d D U .
O59 O 0.9960(3) 1.2811(4) 0.3884(6) 0.136(4) Uiso 1 1 d D U .
O60 O 1.0284(5) 1.3483(4) 0.4290(7) 0.166(8) Uiso 1 1 d . U .
O61 O 0.9811(3) 1.3478(3) 0.4679(5) 0.130(4) Uiso 1 1 d D U .
O62 O 1.0437(4) 1.2641(4) 0.3897(7) 0.155(7) Uiso 1 1 d . U .
O63 O 1.0656(5) 1.2970(5) 0.500000 0.130(8) Uiso 1 2 d S TU P
O64 O 1.0576(6) 1.2193(6) 0.500000 0.153(10) Uiso 1 2 d S TU P
O65 O 1.0137(4) 1.2124(4) 0.5365(7) 0.160(5) Uiso 1 1 d . U .
O66 O 1.0209(5) 1.3213(5) 0.500000 0.127(5) Uiso 1 2 d S TU P
O67 O 1.0266(4) 1.2965(4) 0.4458(6) 0.136(3) Uiso 1 1 d . U .
O68 O 1.0359(4) 1.2572(4) 0.4673(6) 0.146(4) Uiso 1 1 d . U .
O69 O 0.9944(2) 1.2808(3) 0.500000 0.145(4) Uiso 1 2 d DS TU P
O70 O 0.9917(3) 1.2358(4) 0.500000 0.162(4) Uiso 1 2 d DS TU P
O71 O 0.9559(3) 1.2613(5) 0.500000 0.210(11) Uiso 1 2 d DS TU P
O72 O 0.9924(4) 1.2621(15) 0.4638(6) 0.147(4) Uiso 0.25 1 d D U .
O73 O 1.0073(3) 1.2362(5) 0.4142(6) 0.151(4) Uiso 1 1 d D U .
O74 O 0.9692(3) 1.1153(4) 0.3665(6) 0.149(4) Uiso 1 1 d D U .
O75 O 0.9892(4) 1.0659(4) 0.3565(6) 0.145(7) Uiso 1 1 d . U .
O76 O 0.9515(4) 1.0756(4) 0.4032(6) 0.162(4) Uiso 1 1 d D U .
O77 O 0.9448(4) 1.0552(4) 0.3355(10) 0.158(4) Uiso 1 2 d S TU P
O78 O 0.9608(4) 1.0898(4) 0.3016(7) 0.150(4) Uiso 1 1 d . U .
O79 O 0.9527(4) 1.0473(4) 0.2532(8) 0.131(9) Uiso 1 2 d S TU P
O80 O 0.9071(4) 1.0655(4) 0.2472(6) 0.126(4) Uiso 1 1 d . U .
O81 O 0.9107(4) 1.0893(4) 0.1776(8) 0.134(9) Uiso 1 2 d S TU P
O82 O 0.9029(3) 1.1289(4) 0.2205(5) 0.124(4) Uiso 1 1 d D U .
O83 O 0.9346(3) 1.1464(4) 0.2535(5) 0.130(4) Uiso 1 1 d D U .
O84 O 0.8798(5) 1.0198(5) 0.2486(7) 0.173(9) Uiso 1 1 d . U .
O85 O 0.8623(4) 1.0380(4) 0.3165(7) 0.156(7) Uiso 1 1 d . U .
O86 O 0.9092(2) 1.0908(2) 0.3124(4) 0.155(5) Uiso 1 2 d DS TU P
O87 O 0.8822(3) 1.1178(3) 0.3510(12) 0.221(13) Uiso 1 2 d DS TU P
O88 O 0.9054(15) 1.0740(5) 0.3589(17) 0.164(5) Uiso 0.25 1 d D U .
O89 O 0.8665(3) 1.4405(3) 0.4090(4) 0.091(4) Uiso 1 1 d D U .
O90 O 0.8280(3) 1.4484(3) 0.3889(4) 0.097(4) Uiso 1 1 d D U .
O101 O 0.8094(3) 1.3228(3) 0.0879(5) 0.100(5) Uiso 1 1 d . U .
O102 O 0.5010(4) 1.1856(3) 0.6128(6) 0.126(6) Uiso 1 1 d . U .
C1 C 0.5997(3) 1.0720(3) 0.4663(2) 0.112(6) Uiso 1 1 d D U .
H1 H 0.593786 1.078062 0.443822 0.135 Uiso 1 1 calc R . .
C2 C 0.5914(3) 1.0804(3) 0.500000 0.111(7) Uiso 1 2 d DS TU P
C3 C 0.5730(3) 1.0992(3) 0.500000 0.109(6) Uiso 1 2 d DS TU P
C4 C 0.5421(3) 1.2365(4) 0.4299(6) 0.113(4) Uiso 1 1 d D U .
C5 C 0.5517(2) 1.2570(4) 0.4082(6) 0.110(4) Uiso 1 1 d D U .
C6 C 0.5597(3) 1.2540(5) 0.3708(7) 0.111(4) Uiso 1 1 d D U .
H6 H 0.558888 1.239013 0.359192 0.134 Uiso 1 1 calc R . .
C7 C 0.5689(3) 1.2738(4) 0.3516(7) 0.111(4) Uiso 1 1 d D U .
H7 H 0.574393 1.272157 0.327123 0.133 Uiso 1 1 calc R . .
C8 C 0.5698(3) 1.2965(4) 0.3698(6) 0.108(4) Uiso 1 1 d D U .
C9 C 0.5616(3) 1.2988(5) 0.4067(6) 0.108(4) Uiso 1 1 d D U .
H9 H 0.562237 1.313720 0.418332 0.129 Uiso 1 1 calc R . .
C10 C 0.5526(3) 1.2791(4) 0.4264(7) 0.113(4) Uiso 1 1 d D U .
H10 H 0.547250 1.280764 0.451013 0.135 Uiso 1 1 calc R . .
C11 C 0.5795(3) 1.3177(4) 0.3487(6) 0.107(4) Uiso 1 1 d D U .
C12 C 0.61028(15) 1.38972(15) 0.4203(8) 0.088(5) Uiso 1 2 d DS TU P
C13 C 0.61027(15) 1.38973(15) 0.4620(8) 0.089(6) Uiso 1 2 d DS TU P
C14 C 0.5953(3) 1.3748(3) 0.4814(6) 0.097(5) Uiso 1 1 d D U .
H14 H 0.585045 1.364473 0.468452 0.116 Uiso 1 1 calc R . .
C15 C 0.6940(4) 1.3713(4) 0.2304(5) 0.125(4) Uiso 1 1 d D U .
C16 C 0.7187(3) 1.3645(4) 0.2179(4) 0.116(4) Uiso 1 1 d D U .
C17 C 0.7223(4) 1.3448(3) 0.1947(5) 0.120(4) Uiso 1 1 d D U .
H17 H 0.709296 1.335580 0.186655 0.144 Uiso 1 1 calc R . .
C18 C 0.7455(4) 1.3392(3) 0.1835(4) 0.121(4) Uiso 1 1 d D U .
H18 H 0.748101 1.326085 0.167825 0.146 Uiso 1 1 calc R . .
C19 C 0.7650(3) 1.3527(4) 0.1954(4) 0.119(4) Uiso 1 1 d D U .
C20 C 0.7612(4) 1.3723(3) 0.2185(5) 0.117(4) Uiso 1 1 d D U .
H20 H 0.774208 1.381586 0.226389 0.141 Uiso 1 1 calc R . .
C21 C 0.7382(4) 1.3780(3) 0.2297(4) 0.118(4) Uiso 1 1 d D U .
H21 H 0.735733 1.391121 0.245451 0.141 Uiso 1 1 calc R . .
C22 C 0.7898(4) 1.3453(4) 0.1820(5) 0.128(3) Uiso 1 1 d D U .
C23 C 0.8484(3) 1.4389(3) 0.3867(5) 0.092(4) Uiso 1 1 d D U .
C24 C 0.8518(4) 1.4232(3) 0.3529(5) 0.093(4) Uiso 1 1 d D U .
C25 C 0.8332(4) 1.4201(4) 0.3267(6) 0.095(4) Uiso 1 1 d D U .
H25 H 0.818322 1.427205 0.331173 0.114 Uiso 1 1 calc R . .
C26 C 0.8364(4) 1.4069(3) 0.2948(6) 0.098(4) Uiso 1 1 d D U .
H26 H 0.824142 1.405938 0.277105 0.117 Uiso 1 1 calc R . .
C27 C 0.8582(4) 1.3947(3) 0.2886(5) 0.096(4) Uiso 1 1 d D U .
C28 C 0.8763(4) 1.3974(4) 0.3149(6) 0.098(4) Uiso 1 1 d D U .
H28 H 0.890759 1.389378 0.311068 0.118 Uiso 1 1 calc R . .
C29 C 0.8736(4) 1.4116(3) 0.3467(6) 0.095(4) Uiso 1 1 d D U .
H29 H 0.886256 1.413278 0.363546 0.114 Uiso 1 1 calc R . .
C30 C 0.8613(4) 1.3793(3) 0.2549(6) 0.106(4) Uiso 1 1 d D U .
C31 C 0.7687(4) 1.2501(5) 0.1407(8) 0.124(5) Uiso 1 1 d D U .
H31 H 0.764356 1.266125 0.143576 0.149 Uiso 1 1 calc R . .
C32 C 0.7929(4) 1.2439(4) 0.1364(8) 0.115(5) Uiso 1 1 d D U .
C33 C 0.7992(5) 1.2197(4) 0.1373(8) 0.127(5) Uiso 1 1 d D U .
H33 H 0.815344 1.215329 0.137839 0.152 Uiso 1 1 calc R . .
C34 C 0.8114(4) 1.2632(4) 0.1407(9) 0.125(4) Uiso 1 1 d D U .
C35 C 0.9258(3) 1.3143(4) 0.2559(5) 0.123(4) Uiso 1 1 d D U .
C36 C 0.9412(2) 1.3119(4) 0.2904(4) 0.119(4) Uiso 1 1 d D U .
C37 C 0.9530(3) 1.2902(3) 0.2954(5) 0.122(4) Uiso 1 1 d DG U .
H37 H 0.951122 1.277966 0.277843 0.146 Uiso 1 1 calc R . .
C38 C 0.9675(3) 1.2868(3) 0.3264(5) 0.128(4) Uiso 1 1 d DG U .
H38 H 0.975367 1.272184 0.329809 0.153 Uiso 1 1 calc R . .
C39 C 0.9702(2) 1.3050(4) 0.3524(4) 0.126(4) Uiso 1 1 d DG U .
C40 C 0.9585(3) 1.3267(3) 0.3475(5) 0.124(4) Uiso 1 1 d DG U .
H40 H 0.960284 1.338947 0.364994 0.149 Uiso 1 1 calc R . .
C41 C 0.9440(3) 1.3301(3) 0.3164(5) 0.122(4) Uiso 1 1 d DG U .
H41 H 0.936069 1.344724 0.312995 0.147 Uiso 1 1 calc R . .
C42 C 0.9858(3) 1.3010(4) 0.3856(5) 0.126(4) Uiso 1 1 d D U .
C43 C 0.9462(3) 1.3823(3) 0.4666(2) 0.122(6) Uiso 1 1 d D U .
H43 H 0.952109 1.376411 0.444005 0.147 Uiso 1 1 calc R . .
C44 C 0.9552(3) 1.3734(3) 0.500000 0.115(7) Uiso 1 2 d DS TU P
C45 C 0.9744(4) 1.3544(4) 0.500000 0.123(6) Uiso 1 2 d DS TU P
C46 C 0.8941(4) 1.2425(4) 0.1819(5) 0.124(4) Uiso 1 1 d D U .
C47 C 0.9007(4) 1.2182(3) 0.1961(5) 0.123(4) Uiso 1 1 d D U .
C48 C 0.8868(3) 1.1995(4) 0.1833(5) 0.123(4) Uiso 1 1 d D U .
H48 H 0.874120 1.202449 0.166824 0.148 Uiso 1 1 calc R . .
C49 C 0.8915(4) 1.1761(4) 0.1949(5) 0.124(4) Uiso 1 1 d D U .
H49 H 0.881838 1.163576 0.186641 0.149 Uiso 1 1 calc R . .
C50 C 0.9107(4) 1.1714(3) 0.2190(5) 0.121(4) Uiso 1 1 d D U .
C51 C 0.9244(3) 1.1905(4) 0.2316(5) 0.125(4) Uiso 1 1 d D U .
H51 H 0.936918 1.187702 0.248374 0.149 Uiso 1 1 calc R . .
C52 C 0.9198(3) 1.2137(4) 0.2200(5) 0.124(4) Uiso 1 1 d D U .
H52 H 0.929514 1.226328 0.228189 0.149 Uiso 1 1 calc R . .
C53 C 0.9162(4) 1.1455(4) 0.2322(5) 0.123(5) Uiso 1 1 d D U .
C54 C 1.0066(4) 1.2160(5) 0.4291(9) 0.150(4) Uiso 1 1 d D U .
C55 C 0.9969(3) 1.1958(4) 0.4078(7) 0.146(5) Uiso 1 1 d D U .
C56 C 0.9883(4) 1.1981(4) 0.3713(8) 0.146(4) Uiso 1 1 d D U .
H56 H 0.988474 1.212797 0.358939 0.175 Uiso 1 1 calc R . .
C57 C 0.9793(4) 1.1774(5) 0.3540(6) 0.143(4) Uiso 1 1 d D U .
H57 H 0.973316 1.178416 0.329712 0.171 Uiso 1 1 calc R . .
C58 C 0.9791(3) 1.1556(4) 0.3719(7) 0.144(5) Uiso 1 1 d D U .
C59 C 0.9880(4) 1.1537(4) 0.4080(7) 0.145(4) Uiso 1 1 d D U .
H59 H 0.988117 1.138982 0.420356 0.174 Uiso 1 1 calc R . .
C60 C 0.9967(4) 1.1739(5) 0.4253(6) 0.145(4) Uiso 1 1 d D U .
H60 H 1.002705 1.172713 0.449613 0.174 Uiso 1 1 calc R . .
C61 C 0.9693(4) 1.1350(5) 0.3504(9) 0.143(5) Uiso 1 1 d D U .
C62 C 0.9532(5) 1.0777(5) 0.4805(8) 0.165(7) Uiso 1 1 d D U .
H62 H 0.963210 1.088027 0.467132 0.197 Uiso 1 1 calc R . .
C63 C 0.9379(2) 1.0621(2) 0.4619(13) 0.158(7) Uiso 1 2 d DS TU P
C64 C 0.9381(3) 1.0619(3) 0.4195(13) 0.160(6) Uiso 1 2 d DS TU P
W6 W 0.71573(16) 1.21354(16) 0.500000 0.122(3) Uani 0.25 2 d S T P
W7 W 0.73821(15) 1.26179(15) 0.4502(3) 0.179(4) Uani 0.25 2 d S T P
W8 W 0.79583(9) 1.24831(9) 0.42208(14) 0.0992(15) Uani 0.25 1 d . . .
W9 W 0.80908(15) 1.19092(15) 0.4525(3) 0.168(4) Uani 0.25 2 d S T P
W10 W 0.83076(14) 1.23929(16) 0.500000 0.124(3) Uani 0.25 2 d S T P
V18 V 0.8101(6) 1.1459(6) 0.500000 0.128(11) Uiso 0.25 2 d S T P
V19 V 0.8464(3) 1.2265(3) 0.4208(5) 0.082(5) Uiso 0.25 1 d D . .
V20 V 0.8312(3) 1.2839(3) 0.4515(5) 0.078(5) Uiso 0.25 1 d D . .
V21 V 0.6921(5) 1.2633(5) 0.500000 0.108(9) Uiso 0.25 2 d S T P
V22 V 0.7015(3) 1.2273(3) 0.4206(5) 0.082(5) Uiso 0.25 1 d . . .
V23 V 0.7523(3) 1.2477(3) 0.3700(8) 0.096(8) Uiso 0.25 2 d S T P
V24 V 0.7967(3) 1.2033(3) 0.3730(7) 0.093(7) Uiso 0.25 2 d S T P
O91 O 0.7065(9) 1.2423(8) 0.5391(13) 0.052(11) Uiso 0.25 1 d . U .
O92 O 0.7155(7) 1.2025(7) 0.4418(11) 0.037(9) Uiso 0.25 1 d . U .
O93 O 0.7178(11) 1.2822(11) 0.500000 0.040(13) Uiso 0.25 4 d S TU P
O94 O 0.7316(8) 1.2365(8) 0.4087(12) 0.044(8) Uiso 0.25 1 d . U .
O95 O 0.7748(8) 1.2252(8) 0.3848(17) 0.043(9) Uiso 0.25 2 d S TU P
O96 O 0.8291(5) 1.2827(5) 0.500000 0.120(9) Uiso 1 2 d S TU P
O97 O 0.8337(11) 1.2534(6) 0.438(2) 0.121(12) Uiso 0.25 1 d D U .
O98 O 0.7849(9) 1.1820(9) 0.4099(13) 0.055(9) Uiso 0.25 1 d . U .
O99 O 0.8191(13) 1.1809(13) 0.500000 0.059(10) Uiso 0.25 4 d S TU P
O100 O 0.7884(10) 1.1515(9) 0.5428(14) 0.067(11) Uiso 0.25 1 d . U .

loop_
_atom_site_aniso_label
_atom_site_aniso_U_11
_atom_site_aniso_U_22
_atom_site_aniso_U_33
_atom_site_aniso_U_23
_atom_site_aniso_U_13
_atom_site_aniso_U_12
W1 0.0793(7) 0.0793(7) 0.0659(9) 0.0133(5) -0.0133(5) 0.0143(8)
W2 0.0850(8) 0.1045(9) 0.0417(6) 0.0029(5) 0.0092(5) -0.0143(6)
W3 0.0663(10) 0.1026(12) 0.0669(9) 0.000 0.000 -0.0193(8)
W4 0.0543(10) 0.1771(19) 0.0777(11) 0.000 0.000 0.0093(10)
W5 0.1413(12) 0.1413(12) 0.0838(12) -0.0128(6) 0.0128(6) 0.0859(14)
V1 0.100(3) 0.103(3) 0.064(3) -0.007(2) 0.001(2) -0.011(3)
V2 0.086(3) 0.104(3) 0.057(2) 0.006(2) 0.008(2) -0.013(2)
V3 0.099(5) 0.093(5) 0.076(4) 0.000 0.000 -0.002(4)
V4 0.090(3) 0.106(4) 0.074(3) -0.011(2) 0.003(2) -0.011(3)
V5 0.077(2) 0.077(2) 0.067(4) 0.007(2) -0.007(2) -0.001(3)
V6 0.097(3) 0.073(3) 0.090(3) 0.002(2) -0.008(2) 0.004(2)
V7 0.082(3) 0.101(3) 0.062(3) -0.001(2) 0.001(2) -0.006(2)
V8 0.091(3) 0.112(4) 0.066(3) -0.009(2) 0.004(2) 0.000(3)
V9 0.073(3) 0.133(4) 0.074(3) -0.008(3) 0.011(2) 0.011(3)
V10 0.094(3) 0.121(4) 0.065(3) 0.005(3) -0.004(2) -0.025(3)
V11 0.087(3) 0.092(3) 0.067(3) 0.009(2) 0.004(2) -0.005(2)
V12 0.066(3) 0.154(5) 0.069(3) -0.019(3) -0.013(2) 0.011(3)
V13 0.070(3) 0.187(6) 0.078(3) 0.006(3) -0.010(2) 0.012(3)
V14 0.088(5) 0.180(8) 0.088(5) 0.000 0.000 0.044(5)
V15 0.129(4) 0.143(4) 0.102(3) 0.001(3) 0.002(3) 0.056(3)
V16 0.138(4) 0.138(4) 0.078(5) -0.006(3) 0.006(3) 0.051(5)
V17 0.162(5) 0.103(4) 0.103(4) -0.027(3) -0.009(4) 0.051(4)
W6 0.132(7) 0.141(7) 0.093(5) 0.000 0.000 -0.009(5)
W7 0.196(7) 0.196(7) 0.144(9) 0.026(5) -0.026(5) 0.016(8)
W8 0.094(3) 0.114(4) 0.089(3) 0.010(3) -0.002(3) -0.002(3)
W9 0.179(6) 0.179(6) 0.145(8) -0.015(5) 0.015(5) 0.002(8)
W10 0.105(6) 0.128(7) 0.140(7) 0.000 0.000 0.011(5)

loop_
_atom_type_symbol
_atom_type_description
_atom_type_scat_dispersion_real
_atom_type_scat_dispersion_imag
_atom_type_scat_source
C C 0.0033 0.0016 'International Tables Vol C Tables 4.2.6.8 and 6.1.1.4'
O O 0.0106 0.0060 'International Tables Vol C Tables 4.2.6.8 and 6.1.1.4'
S S 0.1246 0.1234 'International Tables Vol C Tables 4.2.6.8 and 6.1.1.4'
V V 0.3005 0.5294 'International Tables Vol C Tables 4.2.6.8 and 6.1.1.4'
W W -0.8490 6.8722 'International Tables Vol C Tables 4.2.6.8 and 6.1.1.4'
H H 0.0000 0.0000 'International Tables Vol C Tables 4.2.6.8 and 6.1.1.4'

loop_
_geom_angle_atom_site_label_1
_geom_angle_atom_site_label_2
_geom_angle_atom_site_label_3
_geom_angle
_geom_angle_site_symmetry_1
_geom_angle_site_symmetry_3
V4 W1 V4 69.31(16) . 15_775
V5 W1 V4 134.12(11) . .
V5 W1 V4 134.13(11) . 15_775
V6 W1 V4 69.09(11) . 15_775
V6 W1 V4 133.22(12) . .
V6 W1 V4 69.09(11) 15_775 .
V6 W1 V4 133.21(12) 15_775 15_775
V6 W1 V5 69.26(9) 15_775 .
V6 W1 V5 69.26(9) . .
V6 W1 V6 132.68(16) 15_775 .
O19 W1 V4 35.85(18) . .
O19 W1 V4 35.84(18) . 15_775
O19 W1 V5 157.6(7) . .
O19 W1 V6 104.8(2) . .
O19 W1 V6 104.8(2) . 15_775
O19 W1 O29 79.3(8) . .
O20 W1 V4 104.3(7) . .
O20 W1 V4 104.3(7) . 15_775
O20 W1 V5 104.8(8) . .
O20 W1 V6 105.8(3) . .
O20 W1 V6 105.8(3) . 15_775
O20 W1 O19 97.6(11) . .
O20 W1 O21 99.4(6) . .
O20 W1 O21 99.4(6) . 15_775
O20 W1 O23 98.1(8) . .
O20 W1 O23 98.1(8) . 15_775
O20 W1 O29 177.0(9) . .
O21 W1 V4 35.4(5) . 15_775
O21 W1 V4 104.5(5) 15_775 15_775
O21 W1 V4 35.4(5) 15_775 .
O21 W1 V4 104.5(5) . .
O21 W1 V5 104.9(5) 15_775 .
O21 W1 V5 104.9(5) . .
O21 W1 V6 35.7(5) 15_775 15_775
O21 W1 V6 154.8(5) . 15_775
O21 W1 V6 154.8(5) 15_775 .
O21 W1 V6 35.7(5) . .
O21 W1 O19 70.9(5) 15_775 .
O21 W1 O19 70.9(5) . .
O21 W1 O21 139.2(11) 15_775 .
O21 W1 O23 138.9(7) 15_775 .
O21 W1 O23 72.8(7) 15_775 15_775
O21 W1 O23 138.9(7) . 15_775
O21 W1 O23 72.8(7) . .
O21 W1 O29 79.7(5) . .
O21 W1 O29 79.7(5) 15_775 .
O23 W1 V4 157.6(5) 15_775 15_775
O23 W1 V4 106.7(5) . 15_775
O23 W1 V4 157.6(5) . .
O23 W1 V4 106.7(5) 15_775 .
O23 W1 V5 34.4(5) . .
O23 W1 V5 34.4(5) 15_775 .
O23 W1 V6 37.7(5) . .
O23 W1 V6 37.7(5) 15_775 15_775
O23 W1 V6 103.5(5) . 15_775
O23 W1 V6 103.5(5) 15_775 .
O23 W1 O19 142.2(6) 15_775 .
O23 W1 O19 142.2(6) . .
O23 W1 O23 68.1(10) 15_775 .
O23 W1 O29 84.4(6) . .
O23 W1 O29 84.4(6) 15_775 .
O29 W1 V4 73.3(3) . 15_775
O29 W1 V4 73.3(3) . .
O29 W1 V5 78.3(4) . .
O29 W1 V6 75.13(15) . 15_775
O29 W1 V6 75.13(15) . .
V7 W2 V8 68.74(12) . .
V9 W2 V7 133.24(12) . .
V9 W2 V8 69.62(12) . .
V9 W2 V10 69.00(13) . .
V10 W2 V7 133.63(12) . .
V10 W2 V8 133.88(12) . .
V11 W2 V7 69.14(11) . .
V11 W2 V8 132.85(12) . .
V11 W2 V9 132.80(11) . .
V11 W2 V10 69.17(12) . .
O42 W2 V7 104.6(5) . .
O42 W2 V8 157.6(5) . .
O42 W2 V9 105.7(5) . .
O42 W2 V10 36.8(5) . .
O42 W2 V11 35.5(5) . .
O42 W2 O50 141.0(7) . .
O42 W2 O55 84.2(6) . .
O50 W2 V7 36.6(5) . .
O50 W2 V8 34.6(5) . .
O50 W2 V9 104.2(5) . .
O50 W2 V10 157.0(6) . .
O50 W2 V11 105.7(5) . .
O50 W2 O55 82.1(6) . .
O51 W2 V7 36.3(5) . .
O51 W2 V8 105.0(6) . .
O51 W2 V9 156.4(5) . .
O51 W2 V10 104.7(5) . .
O51 W2 V11 35.5(5) . .
O51 W2 O42 70.1(7) . .
O51 W2 O50 72.4(8) . .
O51 W2 O55 84.8(6) . .
O52 W2 V7 105.2(6) . .
O52 W2 V8 102.6(6) . .
O52 W2 V9 103.8(6) . .
O52 W2 V10 106.1(6) . .
O52 W2 V11 108.0(6) . .
O52 W2 O42 99.7(8) . .
O52 W2 O50 96.9(8) . .
O52 W2 O51 99.8(8) . .
O52 W2 O53 95.1(8) . .
O52 W2 O54 98.3(8) . .
O52 W2 O55 174.7(6) . .
O53 W2 V7 102.9(6) . .
O53 W2 V8 34.2(6) . .
O53 W2 V9 38.4(6) . .
O53 W2 V10 107.4(6) . .
O53 W2 V11 156.8(6) . .
O53 W2 O42 143.9(8) . .
O53 W2 O50 68.1(8) . .
O53 W2 O51 139.1(8) . .
O53 W2 O54 74.4(8) . .
O53 W2 O55 79.7(6) . .
O54 W2 V7 156.5(5) . .
O54 W2 V8 106.2(5) . .
O54 W2 V9 36.7(5) . .
O54 W2 V10 34.8(5) . .
O54 W2 V11 103.9(5) . .
O54 W2 O42 71.0(7) . .
O54 W2 O50 140.5(7) . .
O54 W2 O51 139.2(7) . .
O54 W2 O55 79.5(6) . .
O55 W2 V7 77.1(3) . .
O55 W2 V8 73.6(3) . .
O55 W2 V9 71.6(3) . .
O55 W2 V10 74.8(3) . .
O55 W2 V11 77.3(3) . .
V1 W3 V1 68.61(16) . 10_556
V1 W3 V2 69.42(12) . 10_556
V1 W3 V2 133.16(13) 10_556 10_556
V1 W3 V2 133.16(13) . .
V1 W3 V2 69.42(12) 10_556 .
V2 W3 V2 133.49(16) . 10_556
V3 W3 V1 133.24(12) . 10_556
V3 W3 V1 133.24(12) . .
V3 W3 V2 69.10(9) . .
V3 W3 V2 69.10(9) . 10_556
O3 W3 V1 36.0(2) . .
O3 W3 V1 36.0(2) . 10_556
O3 W3 V2 105.4(2) . 10_556
O3 W3 V2 105.4(2) . .
O3 W3 V3 157.8(7) . .
O3 W3 O6 82.3(8) . .
O4 W3 V1 106.2(5) 10_556 10_556
O4 W3 V1 37.6(5) . 10_556
O4 W3 V1 37.6(5) 10_556 .
O4 W3 V1 106.2(5) . .
O4 W3 V2 35.3(5) 10_556 10_556
O4 W3 V2 158.4(5) . 10_556
O4 W3 V2 35.3(5) . .
O4 W3 V2 158.4(5) 10_556 .
O4 W3 V3 104.4(5) . .
O4 W3 V3 104.4(5) 10_556 .
O4 W3 O3 72.5(5) . .
O4 W3 O3 72.5(5) 10_556 .
O4 W3 O4 143.7(11) . 10_556
O4 W3 O6 83.1(5) . .
O4 W3 O6 83.1(5) 10_556 .
O5 W3 V1 106.5(7) . 10_556
O5 W3 V1 106.5(7) . .
O5 W3 V2 104.5(3) . 10_556
O5 W3 V2 104.5(3) . .
O5 W3 V3 103.9(9) . .
O5 W3 O3 98.3(11) . .
O5 W3 O4 97.1(6) . .
O5 W3 O4 97.1(6) . 10_556
O5 W3 O6 179.4(10) . .
O5 W3 O7 97.4(9) . 10_556
O5 W3 O7 97.4(9) . .
O6 W3 V1 74.0(3) . .
O6 W3 V1 74.0(3) . 10_556
O6 W3 V2 75.33(15) . 10_556
O6 W3 V2 75.33(15) . .
O6 W3 V3 75.5(4) . .
O7 W3 V1 156.0(5) 10_556 .
O7 W3 V1 156.0(5) . 10_556
O7 W3 V1 107.3(5) . .
O7 W3 V1 107.3(5) 10_556 10_556
O7 W3 V2 102.5(6) . .
O7 W3 V2 38.1(5) 10_556 .
O7 W3 V2 102.5(6) 10_556 10_556
O7 W3 V2 38.1(5) . 10_556
O7 W3 V3 33.5(5) . .
O7 W3 V3 33.5(5) 10_556 .
O7 W3 O3 143.2(6) . .
O7 W3 O3 143.2(6) 10_556 .
O7 W3 O4 137.8(8) 10_556 10_556
O7 W3 O4 137.8(8) . .
O7 W3 O4 72.7(7) . 10_556
O7 W3 O4 72.7(7) 10_556 .
O7 W3 O6 82.1(6) . .
O7 W3 O6 82.1(6) 10_556 .
O7 W3 O7 66.2(11) 10_556 .
V13 W4 V13 131.9(2) . 10_556
V14 W4 V13 68.97(12) . 10_556
V14 W4 V13 68.97(12) . .
O63 W4 V13 106.8(3) . .
O63 W4 V13 106.8(3) . 10_556
O63 W4 V14 106.8(9) . .
O63 W4 O66 95.2(12) . .
O63 W4 O67 97.5(6) . 10_556
O63 W4 O67 97.5(6) . .
O63 W4 O68 100.4(10) . .
O63 W4 O68 100.4(10) . 10_556
O63 W4 O69 173.9(10) . .
O66 W4 V13 105.1(3) . 10_556
O66 W4 V13 105.1(3) . .
O66 W4 V14 158.0(8) . .
O66 W4 O67 72.8(6) . 10_556
O66 W4 O67 72.8(6) . .
O66 W4 O68 141.8(7) . 10_556
O66 W4 O68 141.8(7) . .
O66 W4 O69 78.7(9) . .
O67 W4 V13 34.6(6) . .
O67 W4 V13 34.6(6) 10_556 10_556
O67 W4 V13 155.7(6) 10_556 .
O67 W4 V13 155.7(6) . 10_556
O67 W4 V14 103.6(6) . .
O67 W4 V14 103.6(6) 10_556 .
O67 W4 O67 143.5(12) 10_556 .
O67 W4 O68 137.9(9) 10_556 .
O67 W4 O68 70.7(9) 10_556 10_556
O67 W4 O68 137.9(9) . 10_556
O67 W4 O68 70.7(9) . .
O67 W4 O69 80.8(6) 10_556 .
O67 W4 O69 80.8(6) . .
O68 W4 V13 37.0(6) . .
O68 W4 V13 103.4(6) 10_556 .
O68 W4 V13 103.4(6) . 10_556
O68 W4 V13 37.0(6) 10_556 10_556
O68 W4 V14 34.6(6) . .
O68 W4 V14 34.6(6) 10_556 .
O68 W4 O68 68.7(13) . 10_556
O68 W4 O69 84.6(7) 10_556 .
O68 W4 O69 84.6(7) . .
O69 W4 V13 75.11(15) . 10_556
O69 W4 V13 75.11(15) . .
O69 W4 V14 79.3(4) . .
V15 W5 V15 67.8(2) . 15_775
V15 W5 V16 134.33(13) . .
V15 W5 V16 134.33(14) 15_775 .
V15 W5 V17 69.26(15) . 15_775
V15 W5 V17 69.26(15) 15_775 .
V15 W5 V17 132.24(15) 15_775 15_775
V15 W5 V17 132.24(15) . .
V16 W5 V17 69.74(11) . .
V16 W5 V17 69.74(11) . 15_775
V17 W5 V17 133.76(19) . 15_775
O77 W5 V15 34.9(2) . 15_775
O77 W5 V15 34.9(2) . .
O77 W5 V16 156.3(9) . .
O77 W5 V17 104.1(3) . 15_775
O77 W5 V17 104.1(3) . .
O77 W5 O78 70.4(6) . .
O77 W5 O78 70.4(6) . 15_775
O77 W5 O86 83.2(10) . .
O78 W5 V15 103.6(7) . 15_775
O78 W5 V15 103.6(7) 15_775 .
O78 W5 V15 35.9(6) . .
O78 W5 V15 35.9(6) 15_775 15_775
O78 W5 V16 105.4(6) . .
O78 W5 V16 105.4(6) 15_775 .
O78 W5 V17 35.7(6) . 15_775
O78 W5 V17 35.7(6) 15_775 .
O78 W5 V17 155.7(6) 15_775 15_775
O78 W5 V17 155.7(6) . .
O78 W5 O78 139.1(13) . 15_775
O78 W5 O86 81.9(6) . .
O78 W5 O86 81.9(6) 15_775 .
O79 W5 V15 107.5(8) . .
O79 W5 V15 107.5(8) . 15_775
O79 W5 V16 101.5(10) . .
O79 W5 V17 104.5(3) . 15_775
O79 W5 V17 104.5(3) . .
O79 W5 O77 102.2(13) . .
O79 W5 O78 99.8(7) . 15_775
O79 W5 O78 99.8(7) . .
O79 W5 O80 95.9(10) . 15_775
O79 W5 O80 95.9(10) . .
O79 W5 O86 174.6(11) . .
O80 W5 V15 107.3(6) 15_775 .
O80 W5 V15 107.3(6) . 15_775
O80 W5 V15 156.5(6) 15_775 15_775
O80 W5 V15 156.5(6) . .
O80 W5 V16 34.0(6) . .
O80 W5 V16 34.0(6) 15_775 .
O80 W5 V17 38.1(6) 15_775 15_775
O80 W5 V17 38.1(6) . .
O80 W5 V17 103.6(6) . 15_775
O80 W5 V17 103.6(6) 15_775 .
O80 W5 O77 141.7(7) 15_775 .
O80 W5 O77 141.7(7) . .
O80 W5 O78 139.0(9) . .
O80 W5 O78 73.4(9) 15_775 .
O80 W5 O78 73.4(9) . 15_775
O80 W5 O78 139.0(9) 15_775 15_775
O80 W5 O80 67.5(12) 15_775 .
O80 W5 O86 79.6(7) 15_775 .
O80 W5 O86 79.6(7) . .
O86 W5 V15 76.9(3) . .
O86 W5 V15 76.9(3) . 15_775
O86 W5 V16 73.2(4) . .
O86 W5 V17 73.89(14) . .
O86 W5 V17 73.89(14) . 15_775
O1 V1 W3 120.0(5) . .
O1 V1 O4 149.9(7) . 10_556
O1 V1 O89 83.7(7) . 15_775
O2 V1 W3 115.9(7) . .
O2 V1 O1 104.5(9) . .
O2 V1 O3 102.4(11) . .
O2 V1 O4 105.3(9) . 10_556
O2 V1 O89 106.5(8) . 15_775
O3 V1 W3 40.9(7) . .
O3 V1 O1 90.1(9) . .
O3 V1 O4 79.3(9) . 10_556
O3 V1 O89 151.1(9) . 15_775
O4 V1 W3 39.7(5) 10_556 .
O4 V1 O89 92.1(7) 10_556 15_775
O89 V1 W3 121.1(5) 15_775 .
O4 V2 W3 39.0(6) . .
O4 V2 O7 76.7(8) . 10_556
O4 V2 O13 85.3(8) . .
O4 V2 O14 149.6(8) . 10_556
O4 V2 O90 92.7(8) . 8_776
O7 V2 W3 38.5(5) 10_556 .
O7 V2 O13 73.7(7) 10_556 .
O7 V2 O14 90.1(8) 10_556 10_556
O10 V2 W3 97(3) . .
O10 V2 O4 133(3) . .
O10 V2 O7 65(3) . 10_556
O10 V2 O13 59(3) . .
O10 V2 O14 25(3) . 10_556
O10 V2 O90 103(3) . 8_776
O13 V2 W3 70.8(5) . .
O14 V2 W3 119.8(6) 10_556 .
O14 V2 O13 64.6(7) 10_556 .
O90 V2 W3 120.3(5) 8_776 .
O90 V2 O7 146.2(7) 8_776 10_556
O90 V2 O13 73.5(7) 8_776 .
O90 V2 O14 83.2(7) 8_776 10_556
O102 V2 W3 118.6(7) . .
O102 V2 O4 105.1(9) . .
O102 V2 O7 110.2(9) . 10_556
O102 V2 O10 113(3) . .
O102 V2 O13 169.4(9) . .
O102 V2 O14 105.2(8) . 10_556
O102 V2 O90 103.5(8) . 8_776
O7 V3 W3 37.6(6) . .
O7 V3 W3 37.6(6) 10_556 .
O7 V3 O7 74.3(12) . 10_556
O7 V3 O9 151.1(8) . 10_556
O7 V3 O9 151.1(8) 10_556 .
O7 V3 O9 93.9(8) 10_556 10_556
O7 V3 O9 93.9(8) . .
O7 V3 O11 92.0(8) 10_556 .
O7 V3 O11 92.0(8) . .
O8 V3 W3 115.9(9) . .
O8 V3 O7 105.8(10) . 10_556
O8 V3 O7 105.8(10) . .
O8 V3 O9 102.7(8) . .
O8 V3 O9 102.8(8) . 10_556
O8 V3 O11 157.5(12) . .
O9 V3 W3 122.9(6) . .
O9 V3 W3 122.9(6) 10_556 .
O9 V3 O9 83.9(11) . 10_556
O9 V3 O11 61.6(6) 10_556 .
O9 V3 O11 61.6(6) . .
O11 V3 W3 86.6(6) . .
O16 V4 W1 119.4(5) . .
O17 V4 W1 119.4(5) . .
O17 V4 O16 83.6(6) . .
O18 V4 W1 115.3(7) . .
O18 V4 O16 107.7(8) . .
O18 V4 O17 106.9(8) . .
O18 V4 O19 105.9(10) . .
O18 V4 O21 107.9(9) . 15_775
O19 V4 W1 38.6(7) . .
O19 V4 O16 146.3(9) . .
O19 V4 O17 90.1(9) . .
O19 V4 O21 73.6(9) . 15_775
O21 V4 W1 35.3(5) 15_775 .
O21 V4 O16 92.6(8) 15_775 .
O21 V4 O17 144.4(7) 15_775 .
O23 V5 W1 38.0(6) . .
O23 V5 W1 38.0(6) 15_775 .
O23 V5 O23 75.3(11) . 15_775
O23 V5 O26 151.0(8) . 15_775
O23 V5 O26 92.5(8) 15_775 15_775
O23 V5 O26 92.5(8) . .
O23 V5 O26 151.0(8) 15_775 .
O23 V5 O27 90.7(7) . .
O23 V5 O27 90.7(7) 15_775 .
O24 V5 W1 116.1(9) . .
O24 V5 O23 106.1(9) . .
O24 V5 O23 106.1(9) . 15_775
O24 V5 O26 102.5(8) . 15_775
O24 V5 O26 102.5(8) . .
O24 V5 O27 158.7(11) . .
O26 V5 W1 122.2(6) . .
O26 V5 W1 122.2(6) 15_775 .
O26 V5 O26 85.7(11) 15_775 .
O26 V5 O27 62.8(6) . .
O26 V5 O27 62.8(6) 15_775 .
O27 V5 W1 85.2(6) . .
O15 V6 W1 120.0(6) 15_775 .
O15 V6 O23 147.4(7) 15_775 .
O15 V6 O25 84.6(7) 15_775 .
O15 V6 O28 72.8(9) 15_775 .
O21 V6 W1 36.0(5) . .
O21 V6 O15 93.4(8) . 15_775
O21 V6 O23 74.5(8) . .
O21 V6 O25 149.5(7) . .
O21 V6 O28 78.6(11) . .
O22 V6 W1 116.1(6) . .
O22 V6 O15 106.5(8) . 15_775
O22 V6 O21 107.3(8) . .
O22 V6 O23 105.9(8) . .
O22 V6 O25 102.4(8) . .
O22 V6 O28 174.2(12) . .
O23 V6 W1 39.1(5) . .
O23 V6 O25 91.0(8) . .
O23 V6 O28 75.1(9) . .
O25 V6 W1 122.0(6) . .
O25 V6 O28 71.8(11) . .
O28 V6 W1 68.5(8) . .
O31 V7 W2 123.3(6) . .
O31 V7 O49 63.9(6) . .
O47 V7 W2 118.4(7) . .
O47 V7 O31 82.0(8) . .
O47 V7 O49 58.1(7) . .
O47 V7 O50 89.4(9) . .
O47 V7 O51 145.5(9) . .
O49 V7 W2 82.7(4) . .
O50 V7 W2 39.7(6) . .
O50 V7 O31 150.7(8) . .
O50 V7 O49 87.7(8) . .
O51 V7 W2 38.8(6) . .
O51 V7 O31 93.6(8) . .
O51 V7 O49 89.1(7) . .
O51 V7 O50 77.8(9) . .
O101 V7 W2 116.5(7) . .
O101 V7 O31 102.9(8) . .
O101 V7 O47 108.1(9) . .
O101 V7 O49 160.8(8) . .
O101 V7 O50 106.4(9) . .
O101 V7 O51 106.3(9) . .
O44 V8 W2 122.4(6) . .
O44 V8 O45 73.9(7) . .
O45 V8 W2 71.1(5) . .
O46 V8 W2 119.6(6) . .
O46 V8 O44 83.0(8) . .
O46 V8 O45 65.4(8) . .
O48 V8 W2 117.1(7) . .
O48 V8 O44 101.6(9) . .
O48 V8 O45 171.6(9) . .
O48 V8 O46 107.3(9) . .
O48 V8 O50 107.7(10) . .
O48 V8 O53 106.1(9) . .
O50 V8 W2 39.0(6) . .
O50 V8 O44 150.5(8) . .
O50 V8 O45 77.3(9) . .
O50 V8 O46 90.8(9) . .
O50 V8 O53 73.1(9) . .
O53 V8 W2 35.0(6) . .
O53 V8 O44 96.4(9) . .
O53 V8 O45 81.7(8) . .
O53 V8 O46 146.0(9) . .
O38 V9 W2 121.0(6) . .
O38 V9 O43 83.8(7) . .
O38 V9 O53 147.3(8) . .
O39 V9 W2 120.0(8) . .
O39 V9 O38 103.0(9) . .
O39 V9 O43 103.1(9) . .
O39 V9 O53 109.6(9) . .
O39 V9 O54 109.4(9) . .
O43 V9 W2 119.0(6) . .
O43 V9 O53 91.4(8) . .
O53 V9 W2 36.6(6) . .
O54 V9 W2 38.3(5) . .
O54 V9 O38 92.5(8) . .
O54 V9 O43 147.3(7) . .
O54 V9 O53 74.3(8) . .
O35 V10 W2 119.6(6) . .
O35 V10 O37 86.2(7) . .
O35 V10 O41 71.5(12) . .
O36 V10 W2 118.5(8) . .
O36 V10 O35 101.7(9) . .
O36 V10 O37 105.6(9) . .
O36 V10 O41 170.9(15) . .
O36 V10 O42 106.2(10) . .
O36 V10 O54 109.3(10) . .
O37 V10 W2 119.6(6) . .
O37 V10 O41 68.4(12) . .
O41 V10 W2 70.6(12) . .
O42 V10 W2 39.7(5) . .
O42 V10 O35 89.0(8) . .
O42 V10 O37 148.2(7) . .
O42 V10 O41 80.2(13) . .
O54 V10 W2 37.6(6) . .
O54 V10 O35 148.3(8) . .
O54 V10 O37 91.6(8) . .
O54 V10 O41 78.3(13) . .
O54 V10 O42 76.5(8) . .
O32 V11 W2 118.7(6) . .
O32 V11 O57 59.9(8) . .
O33 V11 W2 116.7(8) . .
O33 V11 O32 105.3(9) . .
O33 V11 O34 102.5(9) . .
O33 V11 O42 104.7(9) . .
O33 V11 O51 105.9(10) . .
O33 V11 O57 162.3(9) . .
O34 V11 W2 121.5(6) . .
O34 V11 O32 87.3(8) . .
O34 V11 O57 69.0(7) . .
O42 V11 W2 39.7(6) . .
O42 V11 O32 149.5(8) . .
O42 V11 O34 91.2(8) . .
O42 V11 O51 77.7(8) . .
O42 V11 O57 91.2(8) . .
O51 V11 W2 39.0(6) . .
O51 V11 O32 89.2(8) . .
O51 V11 O34 151.2(8) . .
O51 V11 O57 84.6(8) . .
O57 V11 W2 80.4(4) . .
O58 V12 O61 84.3(7) . .
O60 V12 O58 106.1(10) . .
O60 V12 O61 105.6(10) . .
O60 V12 O66 108.8(12) . .
O60 V12 O67 106.8(11) . .
O66 V12 O58 144.7(10) . .
O66 V12 O61 91.3(9) . .
O67 V12 O58 91.3(9) . .
O67 V12 O61 147.3(8) . .
O67 V12 O66 73.9(10) . .
O59 V13 W4 121.1(6) . .
O59 V13 O72 83.4(11) . .
O62 V13 W4 120.7(9) . .
O62 V13 O59 103.0(10) . .
O62 V13 O67 111.3(11) . .
O62 V13 O68 106.0(11) . .
O62 V13 O72 165(2) . .
O62 V13 O73 98.5(11) . .
O67 V13 W4 38.1(7) . .
O67 V13 O59 92.1(9) . .
O67 V13 O68 76.9(10) . .
O67 V13 O72 81(2) . .
O67 V13 O73 149.4(9) . .
O68 V13 W4 39.7(7) . .
O68 V13 O59 151.0(9) . .
O68 V13 O72 68.7(10) . .
O68 V13 O73 89.0(10) . .
O72 V13 W4 64.6(13) . .
O73 V13 W4 119.5(7) . .
O73 V13 O59 87.3(9) . .
O73 V13 O72 68(2) . .
O64 V14 W4 116.8(13) . .
O64 V14 O65 103.8(12) . .
O64 V14 O65 103.8(12) . 10_556
O64 V14 O68 106.7(13) . 10_556
O64 V14 O68 106.7(13) . .
O64 V14 O70 158.2(15) . .
O65 V14 W4 122.7(7) 10_556 .
O65 V14 W4 122.7(7) . .
O65 V14 O65 80.5(15) . 10_556
O65 V14 O70 60.6(8) . .
O65 V14 O70 60.6(8) 10_556 .
O68 V14 W4 39.7(7) . .
O68 V14 W4 39.7(7) 10_556 .
O68 V14 O65 92.3(10) 10_556 .
O68 V14 O65 149.6(10) 10_556 10_556
O68 V14 O65 149.6(10) . .
O68 V14 O65 92.4(10) . 10_556
O68 V14 O68 78.9(15) 10_556 .
O68 V14 O70 90.0(9) . .
O68 V14 O70 90.0(9) 10_556 .
O70 V14 W4 85.1(6) . .
O74 V15 W5 121.3(7) . .
O74 V15 O88 75(2) . 15_775
O75 V15 W5 114.9(8) . .
O75 V15 O74 109.6(10) . .
O75 V15 O76 99.0(10) . .
O75 V15 O77 100.3(14) . .
O75 V15 O78 110.1(11) . .
O75 V15 O88 165(2) . 15_775
O76 V15 W5 121.3(7) . .
O76 V15 O74 85.7(9) . .
O76 V15 O88 66.5(18) . 15_775
O77 V15 W5 40.7(10) . .
O77 V15 O74 150.0(12) . .
O77 V15 O76 89.1(13) . .
O77 V15 O78 81.7(13) . .
O77 V15 O88 75(2) . 15_775
O78 V15 W5 41.4(7) . .
O78 V15 O74 88.7(10) . .
O78 V15 O76 150.6(9) . .
O78 V15 O88 84.2(19) . 15_775
O88 V15 W5 71.7(14) 15_775 .
O80 V16 W5 34.9(6) 15_775 .
O80 V16 W5 34.9(6) . .
O80 V16 O80 69.3(12) . 15_775
O81 V16 W5 118.3(12) . .
O81 V16 O80 109.4(11) . 15_775
O81 V16 O80 109.4(11) . .
O81 V16 O82 102.6(10) . .
O81 V16 O82 102.6(10) . 15_775
O82 V16 W5 122.3(6) . .
O82 V16 W5 122.3(6) 15_775 .
O82 V16 O80 95.8(9) . 15_775
O82 V16 O80 95.8(9) 15_775 .
O82 V16 O80 147.6(9) . .
O82 V16 O80 147.6(9) 15_775 15_775
O82 V16 O82 81.7(12) . 15_775
O78 V17 W5 40.6(7) 15_775 .
O78 V17 O80 76.2(9) 15_775 .
O78 V17 O83 149.8(9) 15_775 15_775
O78 V17 O85 88.7(10) 15_775 .
O80 V17 W5 36.2(6) . .
O80 V17 O83 92.2(8) . 15_775
O83 V17 W5 120.4(6) 15_775 .
O84 V17 W5 117.2(10) . .
O84 V17 O78 104.8(12) . 15_775
O84 V17 O80 109.9(11) . .
O84 V17 O83 105.4(11) . 15_775
O84 V17 O85 104.1(12) . .
O85 V17 W5 119.2(7) . .
O85 V17 O80 145.2(9) . .
O85 V17 O83 85.3(9) . 15_775
O6 S1 O11 123(2) . .
O6 S1 O12 121(2) . .
O6 S1 O13 77.6(10) . .
O6 S1 O13 77.6(10) . 10_556
O11 S1 O12 116(2) . .
O11 S1 O13 88.6(12) . .
O11 S1 O13 88.7(12) . 10_556
O12 S1 O13 104.7(11) . .
O12 S1 O13 104.7(11) . 10_556
O13 S1 O13 148(2) 10_556 .
O27 S2 O28 94.7(17) . .
O27 S2 O28 94.7(17) . 15_775
O27 S2 O30 100(2) . .
O28 S2 O28 145(3) 15_775 .
O29 S2 O27 130.0(19) . .
O29 S2 O28 73.9(16) . 15_775
O29 S2 O28 73.9(16) . .
O29 S2 O30 130(2) . .
O30 S2 O28 105.9(14) . .
O30 S2 O28 105.9(14) . 15_775
O69 S4 O70 125.9(16) . .
O69 S4 O71 117.1(14) . .
O69 S4 O72 72(3) . 10_556
O69 S4 O72 72(3) . .
O70 S4 O72 86(3) . .
O70 S4 O72 86(3) . 10_556
O71 S4 O70 117.0(14) . .
O71 S4 O72 114.4(13) . 10_556
O71 S4 O72 114.4(13) . .
O72 S4 O72 129(3) 10_556 .
O45 S3 O40 46.2(9) . .
O49 S3 O40 117.3(13) . .
O49 S3 O45 76.6(11) . .
O49 S3 O57 101.5(11) . .
O55 S3 O40 64.8(10) . .
O55 S3 O45 63.2(9) . .
O55 S3 O49 115.8(10) . .
O55 S3 O56 116.8(12) . .
O55 S3 O57 101.9(10) . .
O56 S3 O40 58.3(11) . .
O56 S3 O45 93.0(12) . .
O56 S3 O49 113.0(11) . .
O56 S3 O57 105.1(11) . .
O57 S3 O40 141.1(13) . .
O57 S3 O45 160.7(11) . .
O86 S5 O87 124(2) . .
O86 S5 O88 84(3) . 15_775
O86 S5 O88 84(3) . .
O87 S5 O88 139(3) . .
O87 S5 O88 139(3) . 15_775
O88 S5 O88 66(7) 15_775 .
C3 O1 V1 138.2(17) . .
V1 O3 W3 103.1(8) . .
V1 O3 W3 103.1(8) 10_556 .
V1 O3 V1 138.0(15) . 10_556
V1 O4 W3 102.8(8) 10_556 .
V2 O4 W3 105.7(9) . .
V2 O4 V1 136.7(10) . 10_556
S1 O6 W3 138.6(14) . .
S1 O6 O13 58.0(7) . 10_556
S1 O6 O13 58.0(7) . .
O13 O6 W3 107.6(8) 10_556 .
O13 O6 W3 107.6(8) . .
O13 O6 O13 113.3(14) 10_556 .
V2 O7 W3 103.4(9) 10_556 .
V3 O7 W3 109.0(9) . .
V3 O7 V2 137.4(11) . 10_556
C4 O9 V3 135.2(19) . .
O14 O10 V2 98(8) 10_556 .
O14 O10 C4 64(6) 10_556 10_556
C4 O10 V2 160(7) 10_556 .
S1 O11 V3 116.3(19) . .
S1 O13 V2 140.3(14) . .
S1 O13 O6 44.4(7) . .
O6 O13 V2 104.4(10) . .
O10 O14 V2 57(7) 10_556 10_556
O10 O14 C4 78(7) 10_556 .
C4 O14 V2 134.6(19) . 10_556
C11 O15 V6 136.0(16) . 15_775
C11 O16 V4 136.0(16) . .
C12 O17 V4 138.8(17) . .
V4 O19 W1 105.5(7) 15_775 .
V4 O19 W1 105.5(7) . .
V4 O19 V4 138.6(14) 15_775 .
W1 O21 V4 109.2(9) . 15_775
V6 O21 W1 108.4(9) . .
V6 O21 V4 134.8(10) . 15_775
V5 O23 W1 107.6(9) . .
V5 O23 V6 137.4(10) . .
V6 O23 W1 103.2(8) . .
C15 O25 V6 136.5(17) . .
C15 O26 V5 134.0(16) . .
S2 O27 V5 115.0(17) . .
S2 O28 V6 142(2) . .
S2 O28 O29 47.2(10) . .
O29 O28 V6 109.7(16) . .
S2 O29 W1 131.5(13) . .
S2 O29 O28 58.9(10) . 15_775
S2 O29 O28 58.9(10) . .
O28 O29 W1 105.0(10) . .
O28 O29 W1 105.0(10) 15_775 .
O28 O29 O28 116(2) . 15_775
C22 O31 V7 129.7(17) . .
C22 O32 V11 139.3(16) . .
C30 O34 V11 138.3(17) . .
C30 O35 V10 139.5(16) . .
C35 O37 V10 136.8(16) . .
C35 O38 V9 134.0(16) . .
O45 O40 S3 78.1(14) . .
O55 O40 S3 47.8(7) . .
O55 O40 O45 71.8(14) . .
V10 O42 W2 103.6(8) . .
V11 O42 W2 104.8(8) . .
V11 O42 V10 137.9(10) . .
C46 O43 V9 137.0(17) . .
C46 O44 V8 132.6(17) . .
S3 O45 V8 135.5(11) . .
O40 O45 V8 144.0(16) . .
O40 O45 S3 55.7(11) . .
C34 O46 V8 137.0(19) . .
C34 O47 V7 140(2) . .
S3 O49 V7 119.9(9) . .
V7 O50 W2 103.7(9) . .
V8 O50 W2 106.4(9) . .
V8 O50 V7 138.7(12) . .
V7 O51 W2 104.9(9) . .
V11 O51 W2 105.4(9) . .
V11 O51 V7 137.9(11) . .
W2 O53 V9 104.9(9) . .
V8 O53 W2 110.8(10) . .
V8 O53 V9 133.2(11) . .
V9 O54 W2 105.1(8) . .
V10 O54 W2 107.6(9) . .
V10 O54 V9 137.0(10) . .
S3 O55 W2 133.3(9) . .
S3 O55 O40 67.4(10) . .
O40 O55 W2 149.8(10) . .
S3 O57 V11 122.0(10) . .
C42 O58 V12 134.8(17) . .
C42 O59 V13 135.8(18) . .
C45 O61 V12 134.2(19) . .
C54 O65 V14 134(2) 10_556 .
V12 O66 W4 107.1(8) 10_556 .
V12 O66 W4 107.1(8) . .
V12 O66 V12 137.3(16) 10_556 .
V12 O67 W4 105.4(10) . .
V13 O67 W4 107.2(10) . .
V13 O67 V12 136.7(12) . .
V13 O68 W4 103.3(10) . .
V14 O68 W4 105.7(11) . .
V14 O68 V13 139.4(13) . .
S4 O69 W4 131.1(11) . .
S4 O69 O72 55.3(17) . .
S4 O69 O72 55.3(17) . 10_556
O72 O69 W4 100.0(9) . .
O72 O69 W4 100.0(9) 10_556 .
O72 O69 O72 102(4) . 10_556
S4 O70 V14 118.6(14) . .
S4 O72 V13 158(2) . .
S4 O72 O69 52.3(16) . .
O69 O72 V13 113(3) . .
C54 O73 V13 141(2) . .
C61 O74 V15 137(2) . .
C64 O76 V15 138(3) . .
V15 O77 W5 104.4(11) . .
V15 O77 W5 104.3(11) 15_775 .
V15 O77 V15 141(2) . 15_775
V15 O78 W5 102.7(11) . .
V17 O78 W5 103.7(11) 15_775 .
V17 O78 V15 142.1(14) 15_775 .
W5 O80 V17 105.7(9) . .
V16 O80 W5 111.1(10) . .
V16 O80 V17 134.3(11) . .
C53 O82 V16 134.3(18) . .
C53 O83 V17 128.3(17) . 15_775
C61 O85 V17 139(2) 15_775 .
S5 O86 W5 147.4(14) . .
S5 O88 V15 154(4) . 15_775
S5 O88 O88 57(4) . 15_775
O88 O88 V15 114(2) 15_775 15_775
C23 O89 V1 133.7(14) . 15_775
C23 O90 V2 133.0(15) . 8_776
C2 C1 C43 118.2(12) . 15_775
C1 C2 C1 122.7(18) . 10_556
C1 C2 C3 118.7(9) . .
C1 C2 C3 118.7(9) 10_556 .
O1 C3 O1 123(3) 10_556 .
O1 C3 C2 118.7(14) 10_556 .
O1 C3 C2 118.7(14) . .
O9 C4 O10 89(5) . 10_556
O9 C4 O14 127(3) . .
O9 C4 C5 119(2) . .
O10 C4 C5 152(5) 10_556 .
O14 C4 O10 39(4) . 10_556
O14 C4 C5 114(2) . .
C6 C5 C4 121(2) . .
C10 C5 C4 117(2) . .
C10 C5 C6 122(2) . .
C7 C6 C5 119(3) . .
C6 C7 C8 120(3) . .
C7 C8 C11 119(2) . .
C9 C8 C7 120(2) . .
C9 C8 C11 121(2) . .
C8 C9 C10 122(3) . .
C5 C10 C9 118(3) . .
O15 C11 C8 119(2) . .
O16 C11 O15 125(2) . .
O16 C11 C8 116(2) . .
O17 C12 O17 121(3) . 15_775
O17 C12 C13 119.4(14) . .
O17 C12 C13 119.4(14) 15_775 .
C14 C13 C12 120.5(15) 15_775 .
C14 C13 C12 120.5(15) . .
C14 C13 C14 119(3) 15_775 .
C14 C14 C13 120.5(15) 10_556 .
O25 C15 O26 127(2) . .
O25 C15 C16 118(2) . .
O26 C15 C16 114(2) . .
C17 C16 C15 120.6(19) . .
C17 C16 C21 119.8(12) . .
C21 C16 C15 119.5(19) . .
C16 C17 C18 118.8(12) . .
C19 C18 C17 121.2(12) . .
C18 C19 C22 117.8(19) . .
C20 C19 C18 119.5(12) . .
C20 C19 C22 122.7(19) . .
C19 C20 C21 119.7(12) . .
C20 C21 C16 120.9(12) . .
O31 C22 O32 128(2) . .
O31 C22 C19 117(2) . .
O32 C22 C19 115(2) . .
O89 C23 C24 116.2(18) . .
O90 C23 O89 130(2) . .
O90 C23 C24 114.1(18) . .
C25 C24 C23 121.0(19) . .
C29 C24 C23 120.5(19) . .
C29 C24 C25 119(2) . .
C26 C25 C24 122(2) . .
C25 C26 C27 120(2) . .
C26 C27 C30 120(2) . .
C28 C27 C26 118(2) . .
C28 C27 C30 122(2) . .
C27 C28 C29 122(2) . .
C28 C29 C24 119(2) . .
O34 C30 C27 121(2) . .
O35 C30 O34 122(2) . .
O35 C30 C27 117(2) . .
C32 C31 C31 120.5(13) . 15_775
C31 C32 C34 118(2) . .
C33 C32 C31 118.5(18) . .
C33 C32 C34 121(2) . .
C32 C33 C33 120.4(13) . 15_775
O46 C34 O47 123(2) . .
O46 C34 C32 116(2) . .
O47 C34 C32 121(2) . .
O37 C35 C36 115(2) . .
O38 C35 O37 126(2) . .
O38 C35 C36 120(2) . .
C37 C36 C35 116.8(17) . .
C37 C36 C41 120.0 . .
C41 C36 C35 123.2(17) . .
C36 C37 C38 120.0 . .
C37 C38 C39 120.0 . .
C38 C39 C42 119.4(18) . .
C40 C39 C38 120.0 . .
C40 C39 C42 120.6(18) . .
C39 C40 C41 119.9 . .
C36 C41 C40 120.0 . .
O58 C42 O59 128(2) . .
O58 C42 C39 115(2) . .
O59 C42 C39 118(2) . .
C44 C43 C1 121.1(11) . 15_775
C43 C44 C43 118.7(16) 10_556 .
C43 C44 C45 120.6(8) . .
C43 C44 C45 120.6(8) 10_556 .
O61 C45 O61 131(3) 10_556 .
O61 C45 C44 114.7(15) . .
O61 C45 C44 114.7(15) 10_556 .
O43 C46 C47 114(2) . .
O44 C46 O43 128(2) . .
O44 C46 C47 118(2) . .
C48 C47 C46 116(2) . .
C48 C47 C52 120.1(12) . .
C52 C47 C46 124(2) . .
C47 C48 C49 120.0(12) . .
C48 C49 C50 120.6(12) . .
C49 C50 C53 121.1(19) . .
C51 C50 C49 118.3(12) . .
C51 C50 C53 120.5(19) . .
C52 C51 C50 121.4(13) . .
C51 C52 C47 119.6(12) . .
O82 C53 O83 134(2) . .
O82 C53 C50 118(2) . .
O83 C53 C50 108(2) . .
O65 C54 C55 119(3) 10_556 .
O73 C54 O65 122(3) . 10_556
O73 C54 C55 119(3) . .
C56 C55 C54 123(3) . .
C60 C55 C54 117(3) . .
C60 C55 C56 120.4(14) . .
C55 C56 C57 117.4(13) . .
C58 C57 C56 121.7(14) . .
C57 C58 C59 119.8(14) . .
C57 C58 C61 116(3) . .
C59 C58 C61 124(3) . .
C60 C59 C58 119.0(14) . .
C55 C60 C59 121.7(14) . .
O74 C61 O85 123(3) . 15_775
O74 C61 C58 116(3) . .
O85 C61 C58 121(3) 15_775 .
C63 C62 C62 119(2) . 10_556
C62 C63 C62 123(5) . 15_775
C62 C63 C64 119(2) 15_775 .
C62 C63 C64 119(2) . .
O76 C64 O76 123(5) 15_775 .
O76 C64 C63 119(2) . .
O76 C64 C63 119(2) 15_775 .
V20 W6 V20 69.7(7) 15_775 8_776
V20 W6 V21 138.1(5) 15_775 .
V20 W6 V21 138.1(5) 8_776 .
V22 W6 V20 137.8(5) 10_556 15_775
V22 W6 V20 137.8(5) . 8_776
V22 W6 V20 71.1(4) 10_556 8_776
V22 W6 V20 71.1(5) . 15_775
V22 W6 V21 70.2(4) . .
V22 W6 V21 70.2(4) 10_556 .
V22 W6 V22 137.5(7) 10_556 .
O91 W6 V20 103.7(13) 10_556 15_775
O91 W6 V20 103.7(13) . 8_776
O91 W6 V20 165.4(13) . 15_775
O91 W6 V20 165.4(13) 10_556 8_776
O91 W6 V21 40.4(12) . .
O91 W6 V21 40.4(12) 10_556 .
O91 W6 V22 110.5(13) . .
O91 W6 V22 32.7(13) 10_556 .
O91 W6 V22 110.5(13) 10_556 10_556
O91 W6 V22 32.7(13) . 10_556
O91 W6 O91 79(2) . 10_556
O91 W6 O96 137.8(13) 10_556 15_775
O91 W6 O96 137.8(13) . 15_775
O92 W6 V20 38.7(11) 10_556 8_776
O92 W6 V20 108.4(12) . 8_776
O92 W6 V20 108.4(12) 10_556 15_775
O92 W6 V20 38.7(11) . 15_775
O92 W6 V21 104.7(11) . .
O92 W6 V21 104.7(11) 10_556 .
O92 W6 V22 34.5(11) . .
O92 W6 V22 164.5(12) . 10_556
O92 W6 V22 34.5(11) 10_556 10_556
O92 W6 V22 164.5(12) 10_556 .
O92 W6 O91 66.0(16) 10_556 .
O92 W6 O91 145.0(17) 10_556 10_556
O92 W6 O91 145.0(17) . .
O92 W6 O91 66.0(16) . 10_556
O92 W6 O92 147(2) . 10_556
O92 W6 O96 73.6(11) . 15_775
O92 W6 O96 73.6(11) 10_556 15_775
O96 W6 V20 34.9(3) 15_775 8_776
O96 W6 V20 34.9(3) 15_775 15_775
O96 W6 V21 156.7(9) 15_775 .
O96 W6 V22 105.1(4) 15_775 .
O96 W6 V22 105.1(4) 15_775 10_556
V21 W7 V21 68.4(10) 15_775 .
V22 W7 V21 135.1(7) 15_775 .
V22 W7 V21 70.0(6) . .
V22 W7 V21 135.1(7) . 15_775
V22 W7 V21 70.0(6) 15_775 15_775
V22 W7 V22 138.5(8) . 15_775
V22 W7 V23 71.4(4) 15_775 .
V22 W7 V23 71.4(4) . .
V23 W7 V21 138.4(5) . .
V23 W7 V21 138.4(5) . 15_775
O91 W7 V21 39.0(14) 8_776 15_775
O91 W7 V21 107.3(14) 10_556 15_775
O91 W7 V21 107.3(14) 8_776 .
O91 W7 V21 39.0(14) 10_556 .
O91 W7 V22 33.1(13) 8_776 15_775
O91 W7 V22 162.2(14) 10_556 15_775
O91 W7 V22 162.2(14) 8_776 .
O91 W7 V22 33.1(13) 10_556 .
O91 W7 V23 104.5(13) 8_776 .
O91 W7 V23 104.5(13) 10_556 .
O91 W7 O91 146(3) 8_776 10_556
O91 W7 O93 73.3(13) 10_556 .
O91 W7 O93 73.3(13) 8_776 .
O91 W7 O94 142.0(18) 8_776 .
O91 W7 O94 142.0(18) 10_556 15_775
O91 W7 O94 68.4(18) 8_776 15_775
O91 W7 O94 68.4(18) 10_556 .
O93 W7 V21 34.4(5) . .
O93 W7 V21 34.4(5) . 15_775
O93 W7 V22 104.0(6) . 15_775
O93 W7 V22 104.0(6) . .
O93 W7 V23 159.0(17) . .
O94 W7 V21 106.2(13) 15_775 15_775
O94 W7 V21 163.4(14) . 15_775
O94 W7 V21 106.2(13) . .
O94 W7 V21 163.4(14) 15_775 .
O94 W7 V22 108.9(13) 15_775 .
O94 W7 V22 36.3(12) 15_775 15_775
O94 W7 V22 108.9(13) . 15_775
O94 W7 V22 36.2(12) . .
O94 W7 V23 37.5(12) . .
O94 W7 V23 37.5(12) 15_775 .
O94 W7 O93 140.1(14) . .
O94 W7 O93 140.1(13) 15_775 .
O94 W7 O94 74(2) 15_775 .
V20 W8 V19 70.3(4) . .
V20 W8 V22 71.3(4) . 15_775
V20 W8 V23 138.1(5) . .
V20 W8 V24 137.4(5) . .
V22 W8 V19 138.0(5) 15_775 .
V23 W8 V19 135.6(6) . .
V23 W8 V22 70.6(5) . 15_775
V23 W8 V24 69.8(7) . .
V24 W8 V19 69.7(5) . .
V24 W8 V22 137.7(6) . 15_775
O92 W8 V19 109.8(11) 15_775 .
O92 W8 V20 39.5(11) 15_775 .
O92 W8 V22 33.6(11) 15_775 15_775
O92 W8 V23 104.2(12) 15_775 .
O92 W8 V24 163.9(12) 15_775 .
O92 W8 O95 140.9(19) 15_775 .
O92 W8 O97 75.6(12) 15_775 .
O92 W8 O98 144.1(17) 15_775 15_775
O94 W8 V19 164.0(12) 15_775 .
O94 W8 V20 106.4(12) 15_775 .
O94 W8 V22 35.1(12) 15_775 15_775
O94 W8 V23 38.2(12) 15_775 .
O94 W8 V24 107.9(12) 15_775 .
O94 W8 O92 67.9(16) 15_775 15_775
O94 W8 O95 74(2) 15_775 .
O94 W8 O97 141.6(15) 15_775 .
O94 W8 O98 146.0(17) 15_775 15_775
O95 W8 V19 104.5(16) . .
O95 W8 V20 163.1(13) . .
O95 W8 V22 107.3(16) . 15_775
O95 W8 V23 36.8(16) . .
O95 W8 V24 34.9(16) . .
O95 W8 O97 138.1(18) . .
O95 W8 O98 72(2) . 15_775
O97 W8 V19 34.5(5) . .
O97 W8 V20 36.1(5) . .
O97 W8 V22 106.7(8) . 15_775
O97 W8 V23 156(2) . .
O97 W8 V24 103.8(8) . .
O97 W8 O98 68.6(13) . 15_775
O98 W8 V19 34.4(12) 15_775 .
O98 W8 V20 104.6(13) 15_775 .
O98 W8 V22 165.0(13) 15_775 15_775
O98 W8 V23 107.8(13) 15_775 .
O98 W8 V24 38.0(13) 15_775 .
V18 W9 V18 69.9(12) 15_775 .
V18 W9 V19 136.5(8) 15_775 15_775
V18 W9 V19 70.2(6) . 15_775
V18 W9 V19 136.5(8) . .
V18 W9 V19 70.2(6) 15_775 .
V19 W9 V19 136.8(7) . 15_775
V24 W9 V18 136.4(5) . .
V24 W9 V18 136.4(5) . 15_775
V24 W9 V19 70.1(4) . 15_775
V24 W9 V19 70.1(4) . .
O98 W9 V18 103.0(14) 15_775 15_775
O98 W9 V18 159.5(15) 15_775 .
O98 W9 V18 159.5(15) . 15_775
O98 W9 V18 103.0(14) . .
O98 W9 V19 108.5(14) . .
O98 W9 V19 32.9(13) . 15_775
O98 W9 V19 108.5(14) 15_775 15_775
O98 W9 V19 32.9(13) 15_775 .
O98 W9 V24 38.5(13) 15_775 .
O98 W9 V24 38.5(13) . .
O98 W9 O98 77(3) 15_775 .
O98 W9 O100 62.8(18) 15_775 8_776
O98 W9 O100 136.6(18) . 8_776
O98 W9 O100 136.6(18) 15_775 10_556
O98 W9 O100 62.8(18) . 10_556
O99 W9 V18 40.5(14) . .
O99 W9 V18 40.5(14) . 15_775
O99 W9 V19 108.9(6) . 15_775
O99 W9 V19 108.9(6) . .
O99 W9 V24 174(3) . .
O99 W9 O98 141.4(13) . .
O99 W9 O98 141.4(13) . 15_775
O99 W9 O100 79.3(14) . 8_776
O99 W9 O100 79.3(14) . 10_556
O100 W9 V18 40.4(13) 8_776 15_775
O100 W9 V18 109.2(14) 8_776 .
O100 W9 V18 40.4(13) 10_556 .
O100 W9 V18 109.2(14) 10_556 15_775
O100 W9 V19 154.7(13) 10_556 .
O100 W9 V19 154.7(13) 8_776 15_775
O100 W9 V19 29.9(12) 10_556 15_775
O100 W9 V19 29.9(12) 8_776 .
O100 W9 V24 99.2(12) 10_556 .
O100 W9 V24 99.2(12) 8_776 .
O100 W9 O100 144(3) 8_776 10_556
V19 W10 V18 70.6(4) . 15_775
V19 W10 V18 70.6(4) 10_556 15_775
V19 W10 V19 136.7(7) . 10_556
V20 W10 V18 137.6(5) . 15_775
V20 W10 V18 137.6(5) 10_556 15_775
V20 W10 V19 70.0(4) 10_556 10_556
V20 W10 V19 136.1(5) 10_556 .
V20 W10 V19 136.1(5) . 10_556
V20 W10 V19 70.0(4) . .
V20 W10 V20 69.8(6) . 10_556
O96 W10 V18 156.9(10) . 15_775
O96 W10 V19 104.1(4) . 10_556
O96 W10 V19 104.1(4) . .
O96 W10 V20 35.0(3) . 10_556
O96 W10 V20 35.0(3) . .
O97 W10 V18 105.8(6) 10_556 15_775
O97 W10 V18 105.8(6) . 15_775
O97 W10 V19 35.3(5) . .
O97 W10 V19 158.7(17) . 10_556
O97 W10 V19 35.3(5) 10_556 10_556
O97 W10 V19 158.7(17) 10_556 .
O97 W10 V20 35.7(5) . .
O97 W10 V20 105.3(8) 10_556 .
O97 W10 V20 105.3(8) . 10_556
O97 W10 V20 35.7(5) 10_556 10_556
O97 W10 O96 70.7(6) . .
O97 W10 O96 70.7(6) 10_556 .
O97 W10 O97 140.2(16) . 10_556
O97 W10 O100 142.1(16) . 15_775
O97 W10 O100 142.1(16) 10_556 8_776
O97 W10 O100 65.5(14) 10_556 15_775
O97 W10 O100 65.5(14) . 8_776
O100 W10 V18 40.4(13) 8_776 15_775
O100 W10 V18 40.4(13) 15_775 15_775
O100 W10 V19 109.1(13) 8_776 10_556
O100 W10 V19 30.2(13) 8_776 .
O100 W10 V19 109.1(13) 15_775 .
O100 W10 V19 30.2(13) 15_775 10_556
O100 W10 V20 153.4(14) 8_776 10_556
O100 W10 V20 99.3(13) 8_776 .
O100 W10 V20 153.4(14) 15_775 .
O100 W10 V20 99.3(13) 15_775 10_556
O100 W10 O96 131.5(13) 15_775 .
O100 W10 O96 131.5(13) 8_776 .
O100 W10 O100 80(3) 8_776 15_775
W9 V18 W9 68.2(8) . 10_556
W9 V18 W10 68.3(7) . 15_775
W9 V18 W10 68.3(7) 10_556 15_775
O99 V18 W9 37.1(10) . .
O99 V18 W9 37.1(10) . 10_556
O99 V18 W10 79(3) . 15_775
O99 V18 O100 90(2) . .
O99 V18 O100 90(2) . 10_556
O100 V18 W9 107(2) 10_556 10_556
O100 V18 W9 54.8(17) 10_556 .
O100 V18 W9 107(2) . .
O100 V18 W9 54.7(17) . 10_556
O100 V18 W10 51.7(17) 10_556 15_775
O100 V18 W10 51.7(17) . 15_775
O100 V18 O100 102(3) . 10_556
W8 V19 W9 68.3(4) . .
W10 V19 W8 68.4(4) . .
W10 V19 W9 67.4(4) . .
O97 V19 W8 45(2) . .
O97 V19 W9 99(2) . .
O97 V19 W10 51(2) . .
O98 V19 W8 46.9(16) 15_775 .
O98 V19 W9 40.5(16) 15_775 .
O98 V19 W10 91.9(17) 15_775 .
O98 V19 O97 91(3) 15_775 .
O100 V19 W8 106(2) 8_776 .
O100 V19 W9 53(2) 8_776 .
O100 V19 W10 51(2) 8_776 .
O100 V19 O97 101(3) 8_776 .
O100 V19 O98 93(3) 8_776 15_775
W8 V20 W6 70.4(4) . 15_775
W8 V20 W10 69.6(4) . .
W10 V20 W6 70.8(4) . 15_775
O92 V20 W6 45.3(13) 15_775 15_775
O92 V20 W8 45.5(13) 15_775 .
O92 V20 W10 96.3(14) 15_775 .
O96 V20 W6 51.5(10) . 15_775
O96 V20 W8 106.3(12) . .
O96 V20 W10 52.8(10) . .
O96 V20 O92 96.7(17) . 15_775
O96 V20 O97 104(3) . .
O97 V20 W6 103(2) . 15_775
O97 V20 W8 47(2) . .
O97 V20 W10 51(2) . .
O97 V20 O92 93(3) . 15_775
W6 V21 W7 67.8(6) . 10_556
W6 V21 W7 67.8(6) . .
W7 V21 W7 69.4(7) 10_556 .
O91 V21 W6 45.2(15) . .
O91 V21 W6 45.2(15) 10_556 .
O91 V21 W7 41.7(15) 10_556 .
O91 V21 W7 93.0(17) . .
O91 V21 W7 41.7(15) . 10_556
O91 V21 W7 92.9(17) 10_556 10_556
O91 V21 O91 89(3) 10_556 .
O93 V21 W6 101(3) . .
O93 V21 W7 49.8(19) . 10_556
O93 V21 W7 49.8(19) . .
O93 V21 O91 91(3) . .
O93 V21 O91 91(3) . 10_556
W6 V22 W8 69.0(4) . 15_775
W7 V22 W6 69.8(4) . .
W7 V22 W8 69.0(4) . 15_775
O91 V22 W6 44.4(16) 10_556 .
O91 V22 W7 43.0(17) 10_556 .
O91 V22 W8 92.3(17) 10_556 15_775
O91 V22 O92 87(2) 10_556 .
O91 V22 O94 84(2) 10_556 .
O92 V22 W6 44.3(14) . .
O92 V22 W7 92.7(15) . .
O92 V22 W8 42.3(14) . 15_775
O92 V22 O94 85(2) . .
O94 V22 W6 92.7(15) . .
O94 V22 W7 42.8(15) . .
O94 V22 W8 43.8(14) . 15_775
W8 V23 W7 68.4(6) 15_775 .
W8 V23 W7 68.4(6) . .
W8 V23 W8 69.3(6) 15_775 .
O94 V23 W7 41.6(14) . .
O94 V23 W7 41.6(15) 15_775 .
O94 V23 W8 44.9(14) . 15_775
O94 V23 W8 92.3(16) 15_775 15_775
O94 V23 W8 44.9(14) 15_775 .
O94 V23 W8 92.3(16) . .
O94 V23 O94 82(3) 15_775 .
O95 V23 W7 94(2) . .
O95 V23 W8 45.2(12) . .
O95 V23 W8 45.2(12) . 15_775
O95 V23 O94 89(2) . .
O95 V23 O94 89(2) . 15_775
W8 V24 W8 69.3(6) 15_775 .
W9 V24 W8 69.5(6) . .
W9 V24 W8 69.5(6) . 15_775
O95 V24 W8 44.8(13) . 15_775
O95 V24 W8 44.8(13) . .
O95 V24 W9 95(2) . .
O95 V24 O98 92(2) . .
O95 V24 O98 92(2) . 15_775
O98 V24 W8 47.6(15) 15_775 .
O98 V24 W8 47.6(15) . 15_775
O98 V24 W8 96.2(17) 15_775 15_775
O98 V24 W8 96.2(17) . .
O98 V24 W9 43.6(15) 15_775 .
O98 V24 W9 43.6(15) . .
O98 V24 O98 87(3) 15_775 .
W7 O91 W6 107(2) 10_556 .
V21 O91 W6 94(2) . .
V21 O91 W7 99(2) . 10_556
V22 O91 W6 103(2) 10_556 .
V22 O91 W7 104(2) 10_556 10_556
V22 O91 V21 145(3) 10_556 .
W8 O92 W6 107.3(18) 15_775 .
V20 O92 W6 96.0(18) 15_775 .
V20 O92 W8 95.0(18) 15_775 15_775
V22 O92 W6 101.2(19) . .
V22 O92 W8 104(2) . 15_775
V22 O92 V20 149(3) . 15_775
W7 O93 W7 96(3) 10_556 .
V21 O93 W7 95.8(18) 15_775 10_556
V21 O93 W7 95.8(18) 15_775 .
V21 O93 W7 95.8(18) . 10_556
V21 O93 W7 95.8(18) . .
V21 O93 V21 163(6) 15_775 .
W7 O94 W8 108.3(19) . 15_775
V22 O94 W7 101(2) . .
V22 O94 W8 101(2) . 15_775
V22 O94 V23 146(3) . .
V23 O94 W7 101(2) . .
V23 O94 W8 97(2) . 15_775
W8 O95 W8 105(3) 15_775 .
V23 O95 W8 98(2) . .
V23 O95 W8 98(2) . 15_775
V24 O95 W8 100(2) . .
V24 O95 W8 100(2) . 15_775
V24 O95 V23 150(4) . .
W6 O96 W10 94.3(10) 15_775 .
V20 O96 W6 93.7(10) 10_556 15_775
V20 O96 W6 93.7(10) . 15_775
V20 O96 W10 92.2(10) . .
V20 O96 W10 92.2(10) 10_556 .
V20 O96 V20 171(2) 10_556 .
W8 O97 W10 97(2) . .
V19 O97 W8 101(2) . .
V19 O97 W10 94(3) . .
V19 O97 V20 160(4) . .
V20 O97 W8 97(2) . .
V20 O97 W10 93(3) . .
W9 O98 W8 105(2) . 15_775
V19 O98 W8 99(2) 15_775 15_775
V19 O98 W9 107(2) 15_775 .
V19 O98 V24 148(3) 15_775 .
V24 O98 W8 94(2) . 15_775
V24 O98 W9 98(2) . .
W9 O99 W9 130(6) . 10_556
W9 O99 V18 102.4(6) 10_556 .
W9 O99 V18 102.4(6) 10_556 15_775
W9 O99 V18 102.4(6) . 15_775
W9 O99 V18 102.4(6) . .
V18 O99 V18 119(5) . 15_775
W10 O100 W9 88.7(18) 15_775 10_556
V18 O100 W9 85(2) . 10_556
V18 O100 W10 88(2) . 15_775
V19 O100 W9 97(2) 8_776 10_556
V19 O100 W10 99(3) 8_776 15_775
V19 O100 V18 173(4) 8_776 .

loop_
_geom_bond_atom_site_label_1
_geom_bond_atom_site_label_2
_geom_bond_distance
_geom_bond_site_symmetry_2
W1 V4 3.164(4) .
W1 V4 3.164(4) 15_775
W1 V5 3.142(6) .
W1 V6 3.134(5) .
W1 V6 3.134(5) 15_775
W1 O19 2.05(2) .
W1 O20 1.72(2) .
W1 O21 1.939(18) 15_775
W1 O21 1.939(18) .
W1 O23 2.030(18) 15_775
W1 O23 2.030(18) .
W1 O29 2.238(15) .
W2 V7 3.163(4) .
W2 V8 3.170(5) .
W2 V9 3.148(5) .
W2 V10 3.157(4) .
W2 V11 3.137(5) .
W2 O42 2.073(18) .
W2 O50 2.08(2) .
W2 O51 2.049(19) .
W2 O52 1.713(18) .
W2 O53 1.94(2) .
W2 O54 2.019(18) .
W2 O55 2.174(13) .
W3 V1 3.152(5) 10_556
W3 V1 3.151(5) .
W3 V2 3.154(4) 10_556
W3 V2 3.154(4) .
W3 V3 3.130(7) .
W3 O3 2.12(3) .
W3 O4 2.062(19) .
W3 O4 2.062(19) 10_556
W3 O5 1.69(3) .
W3 O6 2.219(15) .
W3 O7 2.018(19) .
W3 O7 2.018(19) 10_556
W4 V13 3.146(5) .
W4 V13 3.146(5) 10_556
W4 V14 3.114(9) .
W4 O63 1.82(3) .
W4 O66 2.00(3) .
W4 O67 2.03(2) .
W4 O67 2.03(2) 10_556
W4 O68 2.07(2) .
W4 O68 2.07(2) 10_556
W4 O69 2.237(13) .
W5 V15 3.129(6) .
W5 V15 3.129(6) 15_775
W5 V16 3.165(7) .
W5 V17 3.167(7) 15_775
W5 V17 3.167(7) .
W5 O77 2.11(3) .
W5 O78 2.12(2) 15_775
W5 O78 2.12(2) .
W5 O79 1.73(3) .
W5 O80 1.94(2) .
W5 O80 1.94(2) 15_775
W5 O86 2.285(15) .
V1 O1 1.984(16) .
V1 O2 1.61(2) .
V1 O3 1.903(10) .
V1 O4 1.970(19) 10_556
V1 O89 1.971(16) 15_775
V2 O4 1.893(19) .
V2 O7 2.000(19) 10_556
V2 O10 1.75(9) .
V2 O13 2.404(14) .
V2 O14 2.06(2) 10_556
V2 O90 2.008(17) 8_776
V2 O102 1.69(2) .
V3 O7 1.825(19) 10_556
V3 O7 1.824(19) .
V3 O8 1.53(2) .
V3 O9 2.00(2) .
V3 O9 2.00(2) 10_556
V3 O11 2.32(3) .
V4 O16 2.010(18) .
V4 O17 1.995(16) .
V4 O18 1.65(2) .
V4 O19 1.923(10) .
V4 O21 1.942(18) 15_775
V5 O23 1.861(18) 15_775
V5 O23 1.861(18) .
V5 O24 1.62(2) .
V5 O26 2.03(2) .
V5 O26 2.03(2) 15_775
V5 O27 2.35(3) .
V6 O15 1.970(19) 15_775
V6 O21 1.926(18) .
V6 O22 1.671(18) .
V6 O23 1.967(18) .
V6 O25 2.00(2) .
V6 O28 2.356(17) .
V7 O31 2.03(2) .
V7 O47 1.89(2) .
V7 O49 2.275(14) .
V7 O50 1.94(2) .
V7 O51 1.94(2) .
V7 O101 1.556(17) .
V8 O44 2.01(2) .
V8 O45 2.287(15) .
V8 O46 1.95(2) .
V8 O48 1.621(19) .
V8 O50 1.88(2) .
V8 O53 1.91(2) .
V9 O38 2.00(2) .
V9 O39 1.54(2) .
V9 O43 2.02(2) .
V9 O53 2.02(2) .
V9 O54 1.946(19) .
V10 O35 1.959(18) .
V10 O36 1.50(2) .
V10 O37 1.990(19) .
V10 O41 2.29(4) .
V10 O42 1.944(18) .
V10 O54 1.892(18) .
V11 O32 1.97(2) .
V11 O33 1.59(2) .
V11 O34 1.932(18) .
V11 O42 1.883(18) .
V11 O51 1.891(19) .
V11 O57 2.346(16) .
V12 O58 2.00(2) .
V12 O60 1.66(3) .
V12 O61 2.056(18) .
V12 O66 1.986(11) .
V12 O67 1.99(2) .
V13 O59 2.00(2) .
V13 O62 1.58(2) .
V13 O67 1.87(2) .
V13 O68 1.94(2) .
V13 O72 2.334(11) .
V13 O73 1.96(3) .
V14 O64 1.51(3) .
V14 O65 2.01(3) .
V14 O65 2.01(3) 10_556
V14 O68 1.84(2) .
V14 O68 1.84(2) 10_556
V14 O70 2.331(17) .
V15 O74 2.05(3) .
V15 O75 1.59(2) .
V15 O76 1.99(2) .
V15 O77 1.850(13) .
V15 O78 1.88(2) .
V15 O88 2.307(14) 15_775
V16 O80 1.90(2) 15_775
V16 O80 1.90(2) .
V16 O81 1.55(3) .
V16 O82 1.91(2) .
V16 O82 1.91(2) 15_775
V17 O78 1.90(2) 15_775
V17 O80 2.03(2) .
V17 O83 2.10(2) 15_775
V17 O84 1.56(3) .
V17 O85 1.97(3) .
S1 O6 1.312(16) .
S1 O11 1.467(17) .
S1 O12 1.487(18) .
S1 O13 1.589(14) .
S1 O13 1.589(14) 10_556
S2 O27 1.442(17) .
S2 O28 1.531(17) 15_775
S2 O28 1.531(17) .
S2 O29 1.313(15) .
S2 O30 1.501(18) .
S4 O69 1.378(10) .
S4 O70 1.430(11) .
S4 O71 1.432(12) .
S4 O72 1.432(8) 10_556
S4 O72 1.432(8) .
S3 O40 1.68(2) .
S3 O45 1.99(2) .
S3 O49 1.472(11) .
S3 O55 1.349(10) .
S3 O56 1.472(11) .
S3 O57 1.590(14) .
S5 O86 1.390(16) .
S5 O87 1.474(14) .
S5 O88 1.480(14) 15_775
S5 O88 1.480(14) .
O1 C3 1.237(15) .
O6 O13 1.83(2) 10_556
O6 O13 1.83(2) .
O9 C4 1.237(17) .
O10 O14 0.87(9) 10_556
O10 C4 1.36(10) 10_556
O14 C4 1.248(17) .
O15 C11 1.280(16) .
O16 C11 1.250(16) .
O17 C12 1.264(14) .
O25 C15 1.231(17) .
O26 C15 1.263(17) .
O28 O29 1.72(3) .
O31 C22 1.238(17) .
O32 C22 1.266(17) .
O34 C30 1.263(16) .
O35 C30 1.261(16) .
O37 C35 1.271(17) .
O38 C35 1.251(17) .
O40 O45 1.47(2) .
O40 O55 1.65(2) .
O43 C46 1.267(17) .
O44 C46 1.254(17) .
O46 C34 1.253(17) .
O47 C34 1.284(17) .
O58 C42 1.244(17) .
O59 C42 1.247(17) .
O61 C45 1.259(15) .
O65 C54 1.30(3) 10_556
O69 O72 1.66(6) .
O69 O72 1.66(6) 10_556
O73 C54 1.243(18) .
O74 C61 1.233(18) .
O76 C64 1.211(17) .
O82 C53 1.252(17) .
O83 C53 1.272(17) .
O85 C61 1.28(3) 15_775
O88 O88 1.62(15) 15_775
O89 C23 1.282(16) .
O90 C23 1.254(16) .
C1 C2 1.368(13) .
C1 C43 1.42(2) 15_775
C2 C3 1.462(18) .
C4 C5 1.480(18) .
C5 C6 1.416(18) .
C5 C10 1.389(18) .
C6 C7 1.390(18) .
C7 C8 1.419(17) .
C8 C9 1.396(17) .
C8 C11 1.494(18) .
C9 C10 1.390(18) .
C12 C13 1.485(18) .
C13 C14 1.364(16) .
C13 C14 1.364(16) 15_775
C14 C14 1.33(4) 10_556
C15 C16 1.492(13) .
C16 C17 1.383(12) .
C16 C21 1.384(12) .
C17 C18 1.388(12) .
C18 C19 1.381(12) .
C19 C20 1.378(12) .
C19 C22 1.516(13) .
C20 C21 1.378(12) .
C23 C24 1.498(17) .
C24 C25 1.402(17) .
C24 C29 1.391(17) .
C25 C26 1.365(17) .
C26 C27 1.401(17) .
C27 C28 1.380(17) .
C27 C30 1.487(17) .
C28 C29 1.388(17) .
C31 C31 1.47(5) 15_775
C31 C32 1.398(17) .
C32 C33 1.386(17) .
C32 C34 1.490(18) .
C33 C33 1.49(5) 15_775
C35 C36 1.502(17) .
C36 C37 1.380(7) .
C36 C41 1.381(7) .
C37 C38 1.382(7) .
C38 C39 1.382(7) .
C39 C40 1.379(7) .
C39 C42 1.483(17) .
C40 C41 1.382(7) .
C43 C44 1.382(13) .
C44 C45 1.497(19) .
C46 C47 1.488(17) .
C47 C48 1.373(12) .
C47 C52 1.384(12) .
C48 C49 1.385(12) .
C49 C50 1.392(12) .
C50 C51 1.384(12) .
C50 C53 1.541(18) .
C51 C52 1.376(12) .
C54 C55 1.459(18) .
C55 C56 1.392(16) .
C55 C60 1.364(16) .
C56 C57 1.396(16) .
C57 C58 1.365(16) .
C58 C59 1.384(16) .
C58 C61 1.482(18) .
C59 C60 1.367(16) .
C62 C62 1.39(6) 10_556
C62 C63 1.381(18) .
C63 C64 1.511(19) .
W6 V20 3.026(18) 8_776
W6 V20 3.026(18) 15_775
W6 V21 3.06(3) .
W6 V22 3.037(17) 10_556
W6 V22 3.037(17) .
W6 O91 2.18(5) 10_556
W6 O91 2.18(5) .
W6 O92 2.16(4) .
W6 O92 2.16(4) 10_556
W6 O96 2.37(3) 15_775
W7 V21 3.12(3) 15_775
W7 V21 3.12(3) .
W7 V22 2.992(17) .
W7 V22 2.992(17) 15_775
W7 V23 3.06(3) .
W7 O91 2.10(5) 8_776
W7 O91 2.10(5) 10_556
W7 O93 2.39(6) .
W7 O94 2.07(5) 15_775
W7 O94 2.07(4) .
W8 V19 3.056(17) .
W8 V20 2.978(17) .
W8 V22 3.072(18) 15_775
W8 V23 3.05(2) .
W8 V24 3.05(2) .
W8 O92 2.13(4) 15_775
W8 O94 2.17(4) 15_775
W8 O95 2.18(4) .
W8 O97 2.20(7) .
W8 O98 2.26(5) 15_775
W9 V18 3.02(3) .
W9 V18 3.02(3) 15_775
W9 V19 3.079(17) .
W9 V19 3.079(17) 15_775
W9 V24 3.00(3) .
W9 O98 2.09(5) 15_775
W9 O98 2.09(5) .
W9 O99 1.86(4) .
W9 O100 2.47(5) 10_556
W9 O100 2.47(5) 8_776
W10 V18 3.03(3) 15_775
W10 V19 3.037(17) 10_556
W10 V19 3.037(17) .
W10 V20 3.022(18) .
W10 V20 3.023(18) 10_556
W10 O96 2.41(3) .
W10 O97 2.36(8) 10_556
W10 O97 2.36(8) .
W10 O100 2.38(5) 8_776
W10 O100 2.38(5) 15_775
V18 O99 2.01(6) .
V18 O100 1.97(6) 10_556
V18 O100 1.97(6) .
V19 O97 1.760(18) .
V19 O98 1.75(5) 15_775
V19 O100 1.55(5) 8_776
V20 O92 1.90(4) 15_775
V20 O96 1.734(17) .
V20 O97 1.767(18) .
V21 O91 1.99(5) 10_556
V21 O91 1.99(5) .
V21 O93 1.77(3) .
V22 O91 1.68(5) 10_556
V22 O92 1.75(4) .
V22 O94 1.80(5) .
V23 O94 1.90(5) 15_775
V23 O94 1.90(5) .
V23 O95 1.84(7) .
V24 O95 1.77(6) .
V24 O98 1.88(5) 15_775
V24 O98 1.88(5) .

loop_
_geom_torsion_atom_site_label_1
_geom_torsion_atom_site_label_2
_geom_torsion_atom_site_label_3
_geom_torsion_atom_site_label_4
_geom_torsion
_geom_torsion_site_symmetry_1
_geom_torsion_site_symmetry_4
W1 V5 O23 V6 134.5(19) . .
W2 V7 O47 C34 -37(3) . .
W2 V8 O50 V7 -135(2) . .
W2 V10 O54 V9 -138(2) . .
W2 V11 O42 V10 -130.9(19) . .
W2 V11 O51 V7 135(2) . .
W3 V2 O4 V1 129.3(19) . 10_556
W3 V2 O10 O14 -160(7) . 10_556
W3 V2 O10 C4 -179(100) . 10_556
W3 V3 O7 V2 -137(2) . 10_556
W3 O6 O13 V2 13.9(11) . .
W3 O6 O13 S1 -136.9(14) . .
W4 V13 O67 V12 -137(2) . .
W4 V14 O68 V13 -134(3) . .
W4 O69 O72 V13 -27(3) . .
W4 O69 O72 S4 133.7(12) . .
W5 V15 O77 V15 -137(4) . 15_775
W5 V15 O78 V17 133(3) . 15_775
W5 V16 O80 V17 141(2) . .
V1 O1 C3 O1 -17.4(12) . 10_556
V1 O1 C3 C2 162.5(11) . .
V1 O89 C23 O90 -16(3) 15_775 .
V1 O89 C23 C24 164.8(12) 15_775 .
V2 O14 C4 O9 16(2) 10_556 .
V2 O14 C4 O10 9(6) 10_556 10_556
V2 O14 C4 C5 -162.1(11) 10_556 .
V2 O90 C23 O89 18(3) 8_776 .
V2 O90 C23 C24 -163.0(12) 8_776 .
V3 O9 C4 O10 -7(4) . 10_556
V3 O9 C4 O14 -11(2) . .
V3 O9 C4 C5 166.7(10) . .
V4 O16 C11 O15 18(2) . .
V4 O16 C11 C8 -160.9(12) . .
V4 O17 C12 O17 -18.9(11) . 15_775
V4 O17 C12 C13 161.0(9) . .
V5 O26 C15 O25 9.1(13) . .
V5 O26 C15 C16 -171.3(9) . .
V6 O15 C11 O16 -21(2) 15_775 .
V6 O15 C11 C8 157.8(13) 15_775 .
V6 O25 C15 O26 -10.5(13) . .
V6 O25 C15 C16 169.8(10) . .
V6 O28 O29 W1 13.6(17) . .
V6 O28 O29 S2 143(2) . .
V6 O28 O29 O28 129.1(12) . 15_775
V7 O31 C22 O32 -15.0(13) . .
V7 O31 C22 C19 164.4(9) . .
V7 O47 C34 O46 16(6) . .
V7 O47 C34 C32 -153(2) . .
V8 O44 C46 O43 13(2) . .
V8 O44 C46 C47 -167.8(12) . .
V8 O46 C34 O47 -13(5) . .
V8 O46 C34 C32 157(2) . .
V9 O38 C35 O37 20.3(13) . .
V9 O38 C35 C36 -159.9(10) . .
V9 O43 C46 O44 -18(2) . .
V9 O43 C46 C47 163.0(13) . .
V10 O35 C30 O34 14(3) . .
V10 O35 C30 C27 -163.8(11) . .
V10 O37 C35 O38 -19.6(14) . .
V10 O37 C35 C36 160.6(11) . .
V11 O32 C22 O31 20.2(17) . .
V11 O32 C22 C19 -159.3(12) . .
V11 O34 C30 O35 -14(3) . .
V11 O34 C30 C27 163.7(11) . .
V12 O58 C42 O59 17.7(14) . .
V12 O58 C42 C39 -161.7(11) . .
V12 O61 C45 O61 -13.9(11) . 10_556
V12 O61 C45 C44 166.1(10) . .
V13 O59 C42 O58 -13.4(15) . .
V13 O59 C42 C39 165.9(11) . .
V13 O73 C54 O65 20(3) . 10_556
V13 O73 C54 C55 -162.1(15) . .
V15 O74 C61 O85 12(2) . 15_775
V15 O74 C61 C58 -166.0(13) . .
V15 O76 C64 O76 -16(4) . 15_775
V15 O76 C64 C63 165.3(12) . .
V16 O82 C53 O83 -14(3) . .
V16 O82 C53 C50 164.9(13) . .
V17 O83 C53 O82 14(3) 15_775 .
V17 O83 C53 C50 -165.1(11) 15_775 .
S1 O6 O13 V2 150.8(16) . .
S2 O28 O29 W1 -129.8(13) . .
S2 O28 O29 O28 -14(2) . 15_775
S4 O69 O72 V13 -161(3) . .
S3 O40 O45 V8 122(3) . .
S3 O40 O55 W2 -140(2) . .
O4 V2 O10 O14 -143(5) . 10_556
O4 V2 O10 C4 -162(17) . 10_556
O6 S1 O11 V3 0.0 . .
O6 S1 O13 V2 -48(2) . .
O7 V2 O4 W3 9.4(8) 10_556 .
O7 V2 O4 V1 138.7(16) 10_556 10_556
O7 V2 O10 O14 178(8) 10_556 10_556
O7 V2 O10 C4 158(21) 10_556 10_556
O7 V3 O7 W3 -9.7(12) 10_556 .
O7 V3 O7 V2 -147.1(11) 10_556 10_556
O8 V3 O7 W3 -112.1(9) . .
O8 V3 O7 V2 110.6(16) . 10_556
O9 V3 O7 W3 59(2) 10_556 .
O9 V3 O7 W3 143.5(9) . .
O9 V3 O7 V2 -78(2) 10_556 10_556
O9 V3 O7 V2 6.1(16) . 10_556
O9 C4 C5 C6 -179.6(8) . .
O9 C4 C5 C10 1.1(13) . .
O10 V2 O4 W3 -27(4) . .
O10 V2 O4 V1 102(4) . 10_556
O10 O14 C4 O9 7(7) 10_556 .
O10 O14 C4 C5 -171(7) 10_556 .
O10 C4 C5 C6 -14(9) 10_556 .
O10 C4 C5 C10 167(9) 10_556 .
O11 V3 O7 W3 81.8(9) . .
O11 V3 O7 V2 -55.5(15) . 10_556
O11 S1 O6 W3 0.0 . .
O11 S1 O6 O13 80.1(10) . 10_556
O11 S1 O6 O13 -80.1(10) . .
O11 S1 O13 V2 77(2) . .
O11 S1 O13 O6 124.3(19) . .
O12 S1 O6 W3 180.0 . .
O12 S1 O6 O13 99.9(10) . .
O12 S1 O6 O13 -99.9(10) . 10_556
O12 S1 O11 V3 180.0 . .
O12 S1 O13 V2 -166(2) . .
O12 S1 O13 O6 -119(2) . .
O13 V2 O4 W3 -64.9(8) . .
O13 V2 O4 V1 64.3(15) . 10_556
O13 V2 O10 O14 -97(7) . 10_556
O13 V2 O10 C4 -117(21) . 10_556
O13 S1 O6 W3 80.1(10) . .
O13 S1 O6 W3 -80.1(10) 10_556 .
O13 S1 O6 O13 160(2) . 10_556
O13 S1 O6 O13 -160(2) 10_556 .
O13 S1 O11 V3 74.3(10) 10_556 .
O13 S1 O11 V3 -74.3(10) . .
O13 S1 O13 V2 -9(6) 10_556 .
O13 S1 O13 O6 39(4) 10_556 .
O13 O6 O13 V2 132.7(9) 10_556 .
O13 O6 O13 S1 -18.2(17) 10_556 .
O14 V2 O4 W3 -57.2(19) 10_556 .
O14 V2 O4 V1 72(2) 10_556 10_556
O14 V2 O10 C4 -20(14) 10_556 10_556
O14 C4 C5 C6 -1.4(14) . .
O14 C4 C5 C10 179.2(10) . .
O17 C12 C13 C14 0.1(7) . .
O17 C12 C13 C14 180.0(4) 15_775 .
O17 C12 C13 C14 -0.1(7) 15_775 15_775
O17 C12 C13 C14 180.0(4) . 15_775
O23 V5 O23 W1 9.2(11) 15_775 .
O23 V5 O23 V6 143.7(11) 15_775 .
O24 V5 O23 W1 112.0(9) . .
O24 V5 O23 V6 -113.5(14) . .
O25 C15 C16 C17 179.8(6) . .
O25 C15 C16 C21 -0.1(9) . .
O26 V5 O23 W1 -58.4(19) 15_775 .
O26 V5 O23 W1 -144.1(8) . .
O26 V5 O23 V6 76(2) 15_775 .
O26 V5 O23 V6 -9.7(15) . .
O26 C15 C16 C17 0.1(9) . .
O26 C15 C16 C21 -179.8(6) . .
O27 V5 O23 W1 -81.3(8) . .
O27 V5 O23 V6 53.1(14) . .
O27 S2 O28 V6 66(4) . .
O27 S2 O28 O29 130.3(18) . .
O27 S2 O29 W1 0.002(15) . .
O27 S2 O29 O28 -82.4(14) . .
O27 S2 O29 O28 82.4(14) . 15_775
O28 S2 O27 V5 -72.9(14) . .
O28 S2 O27 V5 72.9(14) 15_775 .
O28 S2 O28 V6 -39(8) 15_775 .
O28 S2 O28 O29 26(5) 15_775 .
O28 S2 O29 W1 82.4(14) . .
O28 S2 O29 W1 -82.4(14) 15_775 .
O28 S2 O29 O28 -165(3) 15_775 .
O28 S2 O29 O28 165(3) . 15_775
O29 S2 O27 V5 -0.002(10) . .
O29 S2 O28 V6 -65(4) . .
O30 S2 O27 V5 180.000(7) . .
O30 S2 O28 V6 168(3) . .
O30 S2 O28 O29 -128(2) . .
O30 S2 O29 W1 179.998(6) . .
O30 S2 O29 O28 -97.6(14) . 15_775
O30 S2 O29 O28 97.6(14) . .
O31 V7 O47 C34 -160(3) . .
O32 V11 O42 W2 55.7(18) . .
O32 V11 O42 V10 -75(2) . .
O32 V11 O51 W2 -141.3(8) . .
O32 V11 O51 V7 -6.5(16) . .
O33 V11 O42 W2 -114.3(10) . .
O33 V11 O42 V10 114.8(16) . .
O33 V11 O51 W2 113.0(10) . .
O33 V11 O51 V7 -112.2(16) . .
O34 V11 O42 W2 142.4(8) . .
O34 V11 O42 V10 11.5(15) . .
O34 V11 O51 W2 -58(2) . .
O34 V11 O51 V7 76(2) . .
O35 V10 O54 W2 55.7(18) . .
O35 V10 O54 V9 -82(2) . .
O36 V10 O54 W2 -111.9(11) . .
O36 V10 O54 V9 110.3(16) . .
O37 V10 O54 W2 140.9(8) . .
O37 V10 O54 V9 3.1(15) . .
O37 C35 C36 C37 179.9(4) . .
O37 C35 C36 C41 -0.3(7) . .
O38 C35 C36 C37 0.1(7) . .
O38 C35 C36 C41 179.9(4) . .
O40 S3 O49 V7 -108.9(14) . .
O40 S3 O55 W2 153.4(14) . .
O40 S3 O57 V11 108(2) . .
O41 V10 O54 W2 73.4(13) . .
O41 V10 O54 V9 -64.4(17) . .
O42 V10 O54 W2 -9.2(8) . .
O42 V10 O54 V9 -147.1(16) . .
O42 V11 O51 W2 11.0(8) . .
O42 V11 O51 V7 145.7(17) . .
O43 C46 C47 C48 -179.6(12) . .
O43 C46 C47 C52 -1.1(19) . .
O44 V8 O50 W2 63(2) . .
O44 V8 O50 V7 -72(3) . .
O44 C46 C47 C48 1(2) . .
O44 C46 C47 C52 179.9(11) . .
O45 V8 O50 W2 75.5(10) . .
O45 V8 O50 V7 -59.6(17) . .
O45 S3 O40 O55 76.2(13) . .
O45 S3 O49 V7 -86.3(12) . .
O45 S3 O55 W2 101.7(12) . .
O45 S3 O55 O40 -51.7(10) . .
O45 S3 O57 V11 6(5) . .
O45 O40 O55 W2 -49(2) . .
O45 O40 O55 S3 90.2(13) . .
O46 V8 O50 W2 140.1(10) . .
O46 V8 O50 V7 5.0(18) . .
O48 V8 O50 W2 -111.4(10) . .
O48 V8 O50 V7 113.5(18) . .
O49 V7 O47 C34 -96(3) . .
O49 S3 O40 O45 31.1(16) . .
O49 S3 O40 O55 107.3(12) . .
O49 S3 O55 W2 43.8(16) . .
O49 S3 O55 O40 -109.6(14) . .
O49 S3 O57 V11 -76.3(16) . .
O50 V7 O47 C34 -8(3) . .
O51 V7 O47 C34 -75(4) . .
O51 V11 O42 W2 -10.8(8) . .
O51 V11 O42 V10 -141.7(16) . .
O53 V8 O50 W2 -9.5(8) . .
O53 V8 O50 V7 -145(2) . .
O55 S3 O40 O45 -76.2(13) . .
O55 S3 O49 V7 -35.3(17) . .
O55 S3 O57 V11 43.4(17) . .
O55 O40 O45 V8 73(3) . .
O55 O40 O45 S3 -49.2(6) . .
O56 S3 O40 O45 132.6(18) . .
O56 S3 O40 O55 -151.2(15) . .
O56 S3 O49 V7 -173.9(13) . .
O56 S3 O55 W2 -179.2(12) . .
O56 S3 O55 O40 27.4(15) . .
O56 S3 O57 V11 165.7(15) . .
O57 V11 O42 W2 73.4(8) . .
O57 V11 O42 V10 -57.5(15) . .
O57 V11 O51 W2 -81.5(10) . .
O57 V11 O51 V7 53.3(16) . .
O57 S3 O40 O45 -153.4(17) . .
O57 S3 O40 O55 -77.2(18) . .
O57 S3 O49 V7 74.0(13) . .
O57 S3 O55 W2 -65.3(14) . .
O57 S3 O55 O40 141.3(13) . .
O59 V13 O67 W4 142.2(9) . .
O59 V13 O67 V12 4.8(17) . .
O62 V13 O67 W4 -113.0(12) . .
O62 V13 O67 V12 109.7(18) . .
O64 V14 O68 W4 -112.1(12) . .
O64 V14 O68 V13 114(2) . .
O65 V14 O68 W4 68(2) . .
O65 V14 O68 W4 142.8(11) 10_556 .
O65 V14 O68 V13 -67(3) . .
O65 V14 O68 V13 9(2) 10_556 .
O65 C54 C55 C56 178(2) 10_556 .
O65 C54 C55 C60 -2(2) 10_556 .
O68 V13 O67 W4 -10.7(10) . .
O68 V13 O67 V12 -148.1(18) . .
O68 V14 O68 W4 -7.8(14) 10_556 .
O68 V14 O68 V13 -142.0(15) 10_556 .
O69 S4 O70 V14 0.0 . .
O69 S4 O72 V13 55(13) . .
O70 V14 O68 W4 82.2(9) . .
O70 V14 O68 V13 -51.9(19) . .
O70 S4 O69 W4 0.0 . .
O70 S4 O69 O72 71.1(19) . .
O70 S4 O69 O72 -71.1(19) . 10_556
O70 S4 O72 V13 -75(14) . .
O70 S4 O72 O69 -129.8(15) . .
O71 S4 O69 W4 180.0 . .
O71 S4 O69 O72 108.9(19) . 10_556
O71 S4 O69 O72 -108.9(19) . .
O71 S4 O70 V14 180.0 . .
O71 S4 O72 V13 167(12) . .
O71 S4 O72 O69 112.4(18) . .
O72 V13 O67 W4 59.2(13) . .
O72 V13 O67 V12 -78.1(19) . .
O72 S4 O69 W4 -71.1(19) . .
O72 S4 O69 W4 71.1(19) 10_556 .
O72 S4 O69 O72 142(4) 10_556 .
O72 S4 O69 O72 -142(4) . 10_556
O72 S4 O70 V14 -64.7(19) 10_556 .
O72 S4 O70 V14 64.7(19) . .
O72 S4 O72 V13 6(21) 10_556 .
O72 S4 O72 O69 -49(7) 10_556 .
O72 O69 O72 V13 -129.7(18) 10_556 .
O72 O69 O72 S4 31(2) 10_556 .
O73 V13 O67 W4 54(2) . .
O73 V13 O67 V12 -84(2) . .
O73 C54 C55 C56 0.1(15) . .
O73 C54 C55 C60 179.5(9) . .
O74 V15 O77 W5 65(3) . .
O74 V15 O77 V15 -72(4) . 15_775
O74 V15 O78 W5 -144.3(9) . .
O74 V15 O78 V17 -11(2) . 15_775
O75 V15 O77 W5 -116.4(14) . .
O75 V15 O77 V15 107(3) . 15_775
O75 V15 O78 W5 105.3(12) . .
O75 V15 O78 V17 -122(2) . 15_775
O76 V15 O77 W5 144.7(13) . .
O76 V15 O77 V15 8(3) . 15_775
O76 V15 O78 W5 -66(2) . .
O76 V15 O78 V17 68(3) . 15_775
O77 V15 O78 W5 7.3(13) . .
O77 V15 O78 V17 140(2) . 15_775
O78 V15 O77 W5 -7.4(13) . .
O78 V15 O77 V15 -144(3) . 15_775
O80 V16 O80 W5 7.8(13) 15_775 .
O80 V16 O80 V17 149.2(10) 15_775 .
O81 V16 O80 W5 111.9(11) . .
O81 V16 O80 V17 -106.7(15) . .
O82 V16 O80 W5 -59(2) . .
O82 V16 O80 W5 -142.5(9) 15_775 .
O82 V16 O80 V17 82(2) . .
O82 V16 O80 V17 -1.2(16) 15_775 .
O86 S5 O88 V15 10(12) . 15_775
O86 S5 O88 O88 85.8(19) . 15_775
O87 S5 O86 W5 179.998(9) . .
O87 S5 O88 V15 146(10) . 15_775
O87 S5 O88 O88 -138(5) . 15_775
O88 V15 O77 W5 79(2) 15_775 .
O88 V15 O77 V15 -58(3) 15_775 15_775
O88 V15 O78 W5 -69(2) 15_775 .
O88 V15 O78 V17 64(3) 15_775 15_775
O88 S5 O86 W5 33(4) 15_775 .
O88 S5 O86 W5 -33(4) . .
O88 S5 O88 V15 -76(13) 15_775 15_775
O89 C23 C24 C25 179.7(16) . .
O89 C23 C24 C29 -1(2) . .
O90 V2 O4 W3 -138.2(8) 8_776 .
O90 V2 O4 V1 -8.9(15) 8_776 10_556
O90 V2 O10 O14 -36(7) 8_776 10_556
O90 V2 O10 C4 -56(21) 8_776 10_556
O90 C23 C24 C25 0(2) . .
O90 C23 C24 C29 179.6(16) . .
O101 V7 O47 C34 99(3) . .
O102 V2 O4 W3 117.1(10) . .
O102 V2 O4 V1 -113.7(15) . 10_556
O102 V2 O10 O14 75(7) . 10_556
O102 V2 O10 C4 55(21) . 10_556
C1 C2 C3 O1 -180.0(3) 10_556 .
C1 C2 C3 O1 -0.1(5) 10_556 10_556
C1 C2 C3 O1 0.1(5) . .
C1 C2 C3 O1 180.0(3) . 10_556
C1 C43 C44 C43 0.1(5) 15_775 10_556
C1 C43 C44 C45 180.0(3) 15_775 .
C4 C5 C6 C7 -179.1(10) . .
C4 C5 C10 C9 179.6(10) . .
C5 C6 C7 C8 -0.6(17) . .
C6 C5 C10 C9 0.3(14) . .
C6 C7 C8 C9 0.4(18) . .
C6 C7 C8 C11 -179.4(11) . .
C7 C8 C9 C10 0.1(18) . .
C7 C8 C11 O15 0.6(17) . .
C7 C8 C11 O16 179.7(10) . .
C8 C9 C10 C5 -0.4(17) . .
C9 C8 C11 O15 -179.3(12) . .
C9 C8 C11 O16 -0.2(17) . .
C10 C5 C6 C7 0.2(14) . .
C11 C8 C9 C10 179.9(11) . .
C12 C13 C14 C14 179.9(3) . 10_556
C14 C13 C14 C14 0.1(6) 15_775 10_556
C15 C16 C17 C18 179.8(6) . .
C15 C16 C21 C20 -179.7(6) . .
C16 C17 C18 C19 0.4(10) . .
C17 C16 C21 C20 0.5(10) . .
C17 C18 C19 C20 -0.5(10) . .
C17 C18 C19 C22 179.8(6) . .
C18 C19 C20 C21 0.6(10) . .
C18 C19 C22 O31 0.0(9) . .
C18 C19 C22 O32 179.5(6) . .
C19 C20 C21 C16 -0.6(10) . .
C20 C19 C22 O31 -179.6(6) . .
C20 C19 C22 O32 -0.1(10) . .
C21 C16 C17 C18 -0.3(10) . .
C22 C19 C20 C21 -179.8(6) . .
C23 C24 C25 C26 176.4(16) . .
C23 C24 C29 C28 -179.2(15) . .
C24 C25 C26 C27 4(2) . .
C25 C24 C29 C28 0(2) . .
C25 C26 C27 C28 -3(2) . .
C25 C26 C27 C30 176.9(14) . .
C26 C27 C28 C29 0(2) . .
C26 C27 C30 O34 1(2) . .
C26 C27 C30 O35 178.5(12) . .
C27 C28 C29 C24 1(2) . .
C28 C27 C30 O34 -179.5(12) . .
C28 C27 C30 O35 -2(2) . .
C29 C24 C25 C26 -3(3) . .
C30 C27 C28 C29 -179.6(14) . .
C31 C31 C32 C33 -9(4) 15_775 .
C31 C31 C32 C34 -174(2) 15_775 .
C31 C32 C33 C33 9(4) . 15_775
C31 C32 C34 O46 175(3) . .
C31 C32 C34 O47 -15(5) . .
C33 C32 C34 O46 11(5) . .
C33 C32 C34 O47 -179(3) . .
C34 C32 C33 C33 173(2) . 15_775
C35 C36 C37 C38 179.9(5) . .
C35 C36 C41 C40 -179.9(5) . .
C36 C37 C38 C39 -0.1 . .
C37 C36 C41 C40 -0.1 . .
C37 C38 C39 C40 0.1 . .
C37 C38 C39 C42 179.9(5) . .
C38 C39 C40 C41 -0.1 . .
C38 C39 C42 O58 -180.0(4) . .
C38 C39 C42 O59 0.6(8) . .
C39 C40 C41 C36 0.1 . .
C40 C39 C42 O58 -0.1(7) . .
C40 C39 C42 O59 -179.5(5) . .
C41 C36 C37 C38 0.1 . .
C42 C39 C40 C41 -180.0(5) . .
C43 C1 C2 C1 0.0(5) 15_775 10_556
C43 C1 C2 C3 180.0(3) 15_775 .
C43 C44 C45 O61 0.0(5) . .
C43 C44 C45 O61 179.9(3) 10_556 .
C43 C44 C45 O61 -179.9(3) . 10_556
C43 C44 C45 O61 0.0(5) 10_556 10_556
C46 C47 C48 C49 179.9(13) . .
C46 C47 C52 C51 179.8(12) . .
C47 C48 C49 C50 -1(2) . .
C48 C47 C52 C51 -1.7(17) . .
C48 C49 C50 C51 2(2) . .
C48 C49 C50 C53 179.8(13) . .
C49 C50 C51 C52 -2(2) . .
C49 C50 C53 O82 1(2) . .
C49 C50 C53 O83 179.6(14) . .
C50 C51 C52 C47 2.1(17) . .
C51 C50 C53 O82 178.5(14) . .
C51 C50 C53 O83 -2.4(19) . .
C52 C47 C48 C49 1(2) . .
C53 C50 C51 C52 179.8(11) . .
C54 C55 C56 C57 -179.7(8) . .
C54 C55 C60 C59 180.0(10) . .
C55 C56 C57 C58 -0.5(12) . .
C56 C55 C60 C59 -0.5(16) . .
C56 C57 C58 C59 -0.2(12) . .
C56 C57 C58 C61 -179.6(8) . .
C57 C58 C59 C60 0.6(15) . .
C57 C58 C61 O74 179.8(7) . .
C57 C58 C61 O85 2(2) . 15_775
C58 C59 C60 C55 -0.2(16) . .
C59 C58 C61 O74 0.5(15) . .
C59 C58 C61 O85 -178(2) . 15_775
C60 C55 C56 C57 0.9(14) . .
C61 C58 C59 C60 179.9(10) . .
C62 C62 C63 C62 1.6(16) 10_556 15_775
C62 C62 C63 C64 -179.5(10) 10_556 .
C62 C63 C64 O76 0(2) 15_775 15_775
C62 C63 C64 O76 178.8(16) 15_775 .
C62 C63 C64 O76 -178.8(16) . 15_775
C62 C63 C64 O76 0(2) . .
W6 V20 O96 W10 94.4(11) 15_775 .
W6 V20 O97 W8 46(3) 15_775 .
W6 V20 O97 W10 -52(2) 15_775 .
W6 V20 O97 V19 -162(14) 15_775 .
W6 V21 O93 W7 -48.2(18) . 10_556
W6 V21 O93 W7 48.2(18) . .
W6 V21 O93 V21 180.0 . 15_775
W6 V22 O92 W8 -111(2) . 15_775
W6 V22 O92 V20 123(6) . 15_775
W6 V22 O94 W7 -55.9(16) . .
W6 V22 O94 W8 55.4(16) . 15_775
W6 V22 O94 V23 176(5) . .
W7 V21 O93 W7 -96(4) . 10_556
W7 V21 O93 W7 96(4) 10_556 .
W7 V21 O93 V21 -131.8(18) 10_556 15_775
W7 V21 O93 V21 131.8(18) . 15_775
W7 V22 O92 W6 57.0(15) . .
W7 V22 O92 W8 -54.2(16) . 15_775
W7 V22 O92 V20 180(5) . 15_775
W7 V22 O94 W8 111(2) . 15_775
W7 V22 O94 V23 -129(6) . .
W7 V23 O94 W8 -110(2) . 15_775
W7 V23 O94 V22 129(6) . .
W7 V23 O95 W8 53.3(15) . 15_775
W7 V23 O95 W8 -53.3(15) . .
W7 V23 O95 V24 180.00(2) . .
W8 V19 O97 W10 98(3) . .
W8 V19 O97 V20 -151(17) . .
W8 V20 O96 W6 -47.1(10) . 15_775
W8 V20 O96 W10 47.3(10) . .
W8 V20 O97 W10 -98(3) . .
W8 V20 O97 V19 151(17) . .
W8 V22 O92 W6 111(2) 15_775 .
W8 V22 O92 V20 -126(6) 15_775 15_775
W8 V22 O94 W7 -111(2) 15_775 .
W8 V22 O94 V23 120(5) 15_775 .
W8 V23 O94 W7 110(2) 15_775 .
W8 V23 O94 W7 53.1(17) . .
W8 V23 O94 W8 -57.2(15) . 15_775
W8 V23 O94 V22 -121(5) 15_775 .
W8 V23 O94 V22 -178(4) . .
W8 V23 O95 W8 107(3) . 15_775
W8 V23 O95 W8 -107(3) 15_775 .
W8 V23 O95 V24 126.7(16) 15_775 .
W8 V23 O95 V24 -126.8(16) . .
W8 V24 O95 W8 -107(3) . 15_775
W8 V24 O95 W8 107(3) 15_775 .
W8 V24 O95 V23 -126.2(17) 15_775 .
W8 V24 O95 V23 126.3(16) . .
W8 V24 O98 W8 54.4(15) . 15_775
W8 V24 O98 W9 -106(2) 15_775 .
W8 V24 O98 W9 -51.3(18) . .
W8 V24 O98 V19 169(5) . 15_775
W8 V24 O98 V19 114(6) 15_775 15_775
W9 V19 O97 W8 -47(3) . .
W9 V19 O97 W10 51(2) . .
W9 V19 O97 V20 162(14) . .
W9 V24 O95 W8 53.7(16) . .
W9 V24 O95 W8 -53.7(16) . 15_775
W9 V24 O95 V23 180.00(2) . .
W9 V24 O98 W8 106(2) . 15_775
W9 V24 O98 V19 -140(7) . 15_775
W10 V19 O97 W8 -98(3) . .
W10 V19 O97 V20 111(15) . .
W10 V20 O96 W6 -94.4(11) . 15_775
W10 V20 O97 W8 98(3) . .
W10 V20 O97 V19 -111(15) . .
V18 W9 O99 W9 -118(3) . 10_556
V18 W9 O99 W9 118(3) 15_775 10_556
V18 W9 O99 V18 124(6) . 15_775
V18 W9 O99 V18 -124(6) 15_775 .
V19 W9 O99 W9 -100.6(10) 15_775 10_556
V19 W9 O99 W9 100.6(10) . 10_556
V19 W9 O99 V18 -141(2) . .
V19 W9 O99 V18 18(4) 15_775 .
V19 W9 O99 V18 -18(4) . 15_775
V19 W9 O99 V18 141(2) 15_775 15_775
O91 V21 O93 W7 -93(2) 10_556 10_556
O91 V21 O93 W7 93(2) . .
O91 V21 O93 W7 -4(2) . 10_556
O91 V21 O93 W7 4(2) 10_556 .
O91 V21 O93 V21 135.5(15) 10_556 15_775
O91 V21 O93 V21 -135.5(15) . 15_775
O91 V22 O92 W6 14(2) 10_556 .
O91 V22 O92 W8 -97(2) 10_556 15_775
O91 V22 O92 V20 137(5) 10_556 15_775
O91 V22 O94 W7 -12(2) 10_556 .
O91 V22 O94 W8 99(2) 10_556 15_775
O91 V22 O94 V23 -141(5) 10_556 .
O92 V20 O96 W6 -1.6(16) 15_775 15_775
O92 V20 O96 W10 92.8(15) 15_775 .
O92 V20 O97 W8 2(3) 15_775 .
O92 V20 O97 W10 -96(2) 15_775 .
O92 V20 O97 V19 153(15) 15_775 .
O92 V22 O94 W7 -100(2) . .
O92 V22 O94 W8 12(2) . 15_775
O92 V22 O94 V23 132(5) . .
O94 V22 O92 W6 99(2) . .
O94 V22 O92 W8 -12(2) . 15_775
O94 V22 O92 V20 -138(5) . 15_775
O94 V23 O94 W7 9(3) 15_775 .
O94 V23 O94 W8 -101.0(18) 15_775 15_775
O94 V23 O94 V22 138(4) 15_775 .
O94 V23 O95 W8 94(2) 15_775 15_775
O94 V23 O95 W8 -12(2) 15_775 .
O94 V23 O95 W8 12(2) . 15_775
O94 V23 O95 W8 -94(2) . .
O94 V23 O95 V24 138.8(14) . .
O94 V23 O95 V24 -138.8(14) 15_775 .
O95 V23 O94 W7 98(2) . .
O95 V23 O94 W8 -12.1(19) . 15_775
O95 V23 O94 V22 -133(5) . .
O95 V24 O98 W8 10(2) . 15_775
O95 V24 O98 W9 -96(2) . .
O95 V24 O98 V19 124(6) . 15_775
O96 V20 O97 W8 99(3) . .
O96 V20 O97 W10 2(2) . .
O96 V20 O97 V19 -109(14) . .
O97 V20 O96 W6 -96(2) . 15_775
O97 V20 O96 W10 -2(2) . .
O98 W9 O99 W9 -94(4) . 10_556
O98 W9 O99 W9 94(4) 15_775 10_556
O98 W9 O99 V18 -24(7) 15_775 15_775
O98 W9 O99 V18 -148(3) 15_775 .
O98 W9 O99 V18 148(3) . 15_775
O98 W9 O99 V18 24(7) . .
O98 V19 O97 W8 -7(3) 15_775 .
O98 V19 O97 W10 91(2) 15_775 .
O98 V19 O97 V20 -158(15) 15_775 .
O98 V24 O95 W8 -97(2) 15_775 15_775
O98 V24 O95 W8 97(2) . .
O98 V24 O95 W8 -10(2) . 15_775
O98 V24 O95 W8 10(2) 15_775 .
O98 V24 O95 V23 136.5(16) 15_775 .
O98 V24 O95 V23 -136.4(16) . .
O98 V24 O98 W8 101.2(19) 15_775 15_775
O98 V24 O98 W9 -5(3) 15_775 .
O98 V24 O98 V19 -145(4) 15_775 15_775
O100 W9 O99 W9 -104.2(13) 10_556 10_556
O100 W9 O99 W9 104.2(14) 8_776 10_556
O100 W9 O99 V18 14(3) 10_556 .
O100 W9 O99 V18 138(4) 10_556 15_775
O100 W9 O99 V18 -14(3) 8_776 15_775
O100 W9 O99 V18 -138(4) 8_776 .
O100 V19 O97 W8 -101(3) 8_776 .
O100 V19 O97 W10 -2(3) 8_776 .
O100 V19 O97 V20 108(15) 8_776 .
